data_7021986
loop_
_publ_author_name
'Zangana, Karzan H.'
'Pineda, Eufemio Moreno'
'Schnack, J\"urgen'
'Winpenny, Richard E. P.'

_publ_section_title
;
 Octametallic 4f-phosphonate horseshoes.
;
_journal_issue 39
_journal_name_full 'Dalton transactions (Cambridge, England : 2003)'
_journal_page_first 14045
_journal_page_last 14048
_journal_paper_doi 10.1039/c3dt52086b
_journal_volume 42
_journal_year 2013
_chemical_formula_moiety 'C88 H176 Dy8 O47 P6, 2(C3 H10 N)'
_chemical_formula_sum 'C94 H196 Dy8 N2 O47 P6'
_chemical_formula_weight 3592.34
_space_group_crystal_system triclinic
_space_group_IT_number 2
_space_group_name_Hall '-P 1'
_space_group_name_H-M_alt 'P -1'
_symmetry_space_group_name_Hall '-P 1'
_symmetry_space_group_name_H-M 'P -1'
_atom_sites_solution_hydrogens mixed
_atom_sites_solution_primary iterative
_audit_creation_date 2013-08-14
_audit_creation_method
;
  Olex2 1.2
  (compiled 2013.04.25 svn.r2679, GUI svn.r4466)
;
_audit_update_record
;
2013-08-14 # Formatted by publCIF
;
_cell_angle_alpha 76.637(2)
_cell_angle_beta 75.300(2)
_cell_angle_gamma 83.1827(19)
_cell_formula_units_Z 2
_cell_length_a 14.0658(3)
_cell_length_b 24.0994(6)
_cell_length_c 26.4957(6)
_cell_measurement_reflns_used 19497
_cell_measurement_temperature 128.35(10)
_cell_measurement_theta_max 28.3110
_cell_measurement_theta_min 3.3170
_cell_volume 8435.0(4)
_computing_cell_refinement
;
CrysAlisPro, Agilent Technologies,
Version 1.171.36.28 (release 01-02-2013 CrysAlis171 .NET)
(compiled Feb  1 2013,16:14:44)
;
_computing_data_collection
;
CrysAlisPro, Agilent Technologies,
Version 1.171.36.28 (release 01-02-2013 CrysAlis171 .NET)
(compiled Feb  1 2013,16:14:44)
;
_computing_data_reduction
;
CrysAlisPro, Agilent Technologies,
Version 1.171.36.28 (release 01-02-2013 CrysAlis171 .NET)
(compiled Feb  1 2013,16:14:44)
;
_computing_molecular_graphics
;
O. V. Dolomanov, L. J. Bourhis, R. J. Gildea, J. A. K. Howard and H. Puschmann,
OLEX2: a complete structure solution, refinement and analysis program.
J. Appl. Cryst. (2009). 42, 339-341.
;
_computing_publication_material
;
O. V. Dolomanov, L. J. Bourhis, R. J. Gildea, J. A. K. Howard and H. Puschmann,
OLEX2: a complete structure solution, refinement and analysis program.
J. Appl. Cryst. (2009). 42, 339-341.
;
_computing_structure_refinement
;
SHELXL, G.M. Sheldrick, Acta Cryst.
(2008). A64, 112-122
;
_computing_structure_solution 'SUPERFLIP, J. Appl. Cryst. (2007) 40, 786-790'
_diffrn_ambient_temperature 128.35(10)
_diffrn_detector_area_resol_mean 8.0714
_diffrn_measured_fraction_theta_full 0.9983
_diffrn_measured_fraction_theta_max 0.8508
_diffrn_measurement_details
;
  1 omega   -3.00   88.00   1.0000    5.5800
omega____ theta____ kappa____ phi______ frames
    -       20.8673   57.0000  150.0000 91

  2 omega  -50.00   45.00   1.0000    5.5800
omega____ theta____ kappa____ phi______ frames
    -       20.8673  -57.0000    0.0000 95

  3 omega   29.00   54.00   1.0000    5.5800
omega____ theta____ kappa____ phi______ frames
    -       20.8673  -77.0000  120.0000 25

  4 omega  -52.00  -26.00   1.0000    5.5800
omega____ theta____ kappa____ phi______ frames
    -       20.8673  -77.0000  120.0000 26

  5 omega   14.00   91.00   1.0000    5.5800
omega____ theta____ kappa____ phi______ frames
    -       20.8673   57.0000 -120.0000 77

  6 omega  -13.00   13.00   1.0000    5.5800
omega____ theta____ kappa____ phi______ frames
    -       20.8673   89.0000   10.0000 26

  7 omega   62.00   88.00   1.0000    5.5800
omega____ theta____ kappa____ phi______ frames
    -       20.8673   57.0000  -60.0000 26

  8 omega    5.00   31.00   1.0000    5.5800
omega____ theta____ kappa____ phi______ frames
    -       20.8673   57.0000  -30.0000 26

  9 omega    5.00   31.00   1.0000    5.5800
omega____ theta____ kappa____ phi______ frames
    -      -21.1798   57.0000  150.0000 26

 10 omega  -30.00   15.00   1.0000    5.5800
omega____ theta____ kappa____ phi______ frames
    -      -21.1798  -89.0000 -105.0000 45
;
_diffrn_measurement_device_type 'SuperNova, Single source at offset, Eos'
_diffrn_measurement_method '\w scans'
_diffrn_orient_matrix_UB_11 0.0148152000
_diffrn_orient_matrix_UB_12 0.0262078000
_diffrn_orient_matrix_UB_13 -0.0174240000
_diffrn_orient_matrix_UB_21 -0.0302868000
_diffrn_orient_matrix_UB_22 0.0152160000
_diffrn_orient_matrix_UB_23 0.0187754000
_diffrn_orient_matrix_UB_31 0.0399029000
_diffrn_orient_matrix_UB_32 -0.0007139000
_diffrn_orient_matrix_UB_33 0.0120393000
_diffrn_radiation_monochromator mirror
_diffrn_radiation_type 'Mo K\a'
_diffrn_radiation_wavelength 0.7107
_diffrn_reflns_av_R_equivalents 0.0407
_diffrn_reflns_av_unetI/netI 0.0749
_diffrn_reflns_Laue_measured_fraction_full 0.997
_diffrn_reflns_Laue_measured_fraction_max 0.997
_diffrn_reflns_limit_h_max 16
_diffrn_reflns_limit_h_min -17
_diffrn_reflns_limit_k_max 30
_diffrn_reflns_limit_k_min -26
_diffrn_reflns_limit_l_max 31
_diffrn_reflns_limit_l_min -33
_diffrn_reflns_number 67875
_diffrn_reflns_point_group_measured_fraction_full 0.997
_diffrn_reflns_point_group_measured_fraction_max 0.997
_diffrn_reflns_theta_full 25.242
_diffrn_reflns_theta_max 26.372
_diffrn_reflns_theta_min 3.060
_diffrn_source 'SuperNova (Mo) X-ray Source'
_exptl_absorpt_coefficient_mu 3.614
_exptl_absorpt_correction_T_max 1.00000
_exptl_absorpt_correction_T_min 0.73615
_exptl_absorpt_correction_type multi-scan
_exptl_absorpt_process_details
;
CrysAlisPro, Agilent Technologies,
Version 1.171.36.28 (release 01-02-2013 CrysAlis171 .NET)
(compiled Feb  1 2013,16:14:44)
Empirical absorption correction using spherical harmonics,
 implemented in SCALE3 ABSPACK scaling algorithm.
;
_exptl_crystal_colour 'clear ? colourless'
_exptl_crystal_colour_lustre clear
_exptl_crystal_colour_primary colourless
_exptl_crystal_density_diffrn 1.414
_exptl_crystal_description block
_exptl_crystal_F_000 3536
_exptl_crystal_size_max 0.5
_exptl_crystal_size_mid 0.3
_exptl_crystal_size_min 0.1
_refine_diff_density_max 1.303
_refine_diff_density_min -1.362
_refine_diff_density_rms 0.144
_refine_ls_extinction_method none
_refine_ls_goodness_of_fit_ref 1.027
_refine_ls_hydrogen_treatment mixed
_refine_ls_matrix_type full
_refine_ls_number_parameters 1253
_refine_ls_number_reflns 34418
_refine_ls_number_restraints 29
_refine_ls_restrained_S_all 1.027
_refine_ls_R_factor_all 0.0840
_refine_ls_R_factor_gt 0.0499
_refine_ls_shift/su_max 0.002
_refine_ls_shift/su_mean 0.000
_refine_ls_structure_factor_coef Fsqd
_refine_ls_weighting_details 'w=1/[\s^2^(Fo^2^)+(0.0480P)^2^+15.8546P] where P=(Fo^2^+2Fc^2^)/3'
_refine_ls_weighting_scheme calc
_refine_ls_wR_factor_gt 0.1106
_refine_ls_wR_factor_ref 0.1293
_reflns_Friedel_coverage 0.000
_reflns_number_gt 23534
_reflns_number_total 34418
_reflns_threshold_expression 'I > 2\s(I)'
_cod_data_source_file c3dt52086b.txt
_cod_data_source_block Dy8P6
_cod_original_cell_volume 8435.1(4)
_cod_database_code 7021986

loop_
_space_group_symop_operation_xyz
'x, y, z'
'-x, -y, -z'

loop_
_atom_site_label
_atom_site_type_symbol
_atom_site_fract_x
_atom_site_fract_y
_atom_site_fract_z
_atom_site_U_iso_or_equiv
_atom_site_adp_type
_atom_site_occupancy
_atom_site_symmetry_multiplicity
_atom_site_calc_flag
_atom_site_refinement_flags_posn
_atom_site_refinement_flags_adp
Dy1 Dy 0.17618(3) 0.47408(2) 0.18386(2) 0.04383(11) Uani 1 1 d D .
Dy2 Dy 0.14345(2) 0.63749(2) 0.14255(2) 0.04121(11) Uani 1 1 d . .
Dy3 Dy 0.20108(3) 0.78481(2) 0.12694(2) 0.04727(12) Uani 1 1 d . .
Dy4 Dy 0.23455(3) 0.92286(2) 0.16816(2) 0.05263(13) Uani 1 1 d . .
Dy5 Dy 0.30569(2) 0.42431(2) 0.35861(2) 0.03061(9) Uani 1 1 d . .
Dy6 Dy 0.24899(2) 0.56958(2) 0.26542(2) 0.02816(8) Uani 1 1 d . .
Dy7 Dy 0.27726(2) 0.77315(2) 0.25883(2) 0.03267(9) Uani 1 1 d . .
Dy8 Dy 0.33896(3) 0.85856(2) 0.35326(2) 0.04361(10) Uani 1 1 d . .
P1 P 0.09823(13) 0.44432(9) 0.30343(7) 0.0333(4) Uani 1 1 d . .
P2 P 0.38218(14) 0.43667(10) 0.23908(7) 0.0407(5) Uani 1 1 d . .
P3 P 0.08518(12) 0.69198(9) 0.24190(7) 0.0348(5) Uani 1 1 d . .
P4 P 0.35468(13) 0.68809(10) 0.16057(7) 0.0375(5) Uani 1 1 d . .
P5 P 0.15615(15) 0.89645(9) 0.31034(9) 0.0472(6) Uani 1 1 d . .
P6 P 0.41610(15) 0.90238(10) 0.21313(9) 0.0475(6) Uani 1 1 d . .
O1 O 0.1843(5) 0.3851(3) 0.1564(3) 0.075(2) Uani 1 1 d D .
H1 H 0.132(3) 0.367(3) 0.168(4) 0.112 Uiso 1 1 d D U
O1H2 O 0.3808(3) 0.5861(2) 0.30221(19) 0.0436(14) Uani 1 1 d . .
H1HA H 0.4076 0.6166 0.2839 0.065 Uiso 1 1 d R U
H1HB H 0.4237 0.5580 0.3011 0.065 Uiso 1 1 d R U
O1OH O 0.2456(3) 0.5596(2) 0.17767(17) 0.0358(12) Uani 1 1 d . .
O1P1 O 0.1364(3) 0.5021(2) 0.26968(17) 0.0333(12) Uani 1 1 d . .
O1P2 O 0.3232(4) 0.4362(3) 0.1989(2) 0.0507(15) Uani 1 1 d . .
O1P3 O 0.0904(3) 0.7212(2) 0.18308(19) 0.0434(14) Uani 1 1 d . .
O1P4 O 0.2835(3) 0.6868(2) 0.12565(18) 0.0433(14) Uani 1 1 d . .
O1P5 O 0.1540(4) 0.9269(2) 0.2540(2) 0.0549(16) Uani 1 1 d . .
O1P6 O 0.3659(4) 0.9579(2) 0.1870(2) 0.0589(17) Uani 1 1 d . .
O2 O 0.0204(5) 0.4705(3) 0.1661(2) 0.0664(19) Uani 1 1 d . .
O2H2 O 0.2323(4) 0.7152(2) 0.34741(19) 0.0412(13) Uani 1 1 d . .
H2HA H 0.1750 0.7011 0.3528 0.062 Uiso 1 1 d R U
H2HB H 0.2278 0.7358 0.3713 0.062 Uiso 1 1 d R U
O2OH O 0.1795(3) 0.8282(2) 0.19952(19) 0.0427(14) Uani 1 1 d . .
O2P1 O 0.1578(3) 0.4157(2) 0.34323(17) 0.0332(11) Uani 1 1 d . .
O2P2 O 0.3740(4) 0.3830(2) 0.28378(19) 0.0439(13) Uani 1 1 d . .
O2P3 O 0.1452(3) 0.7192(2) 0.26768(18) 0.0352(12) Uani 1 1 d . .
O2P4 O 0.3264(3) 0.7466(2) 0.17674(18) 0.0391(13) Uani 1 1 d . .
O2P5 O 0.2113(4) 0.9272(2) 0.3379(2) 0.0531(15) Uani 1 1 d . .
O2P6 O 0.4168(4) 0.9008(2) 0.2706(2) 0.0483(14) Uani 1 1 d . .
O3 O 0.0462(3) 0.5590(2) 0.16573(19) 0.0464(14) Uani 1 1 d . .
O3P1 O 0.1011(4) 0.4082(2) 0.26225(19) 0.0445(13) Uani 1 1 d . .
O3P2 O 0.3470(3) 0.4863(2) 0.26858(17) 0.0327(11) Uani 1 1 d . .
O3P3 O 0.1212(3) 0.6296(2) 0.23804(17) 0.0320(12) Uani 1 1 d . .
O3P4 O 0.3455(3) 0.6382(2) 0.20793(17) 0.0350(12) Uani 1 1 d . .
O3P5 O 0.2103(3) 0.8361(2) 0.31239(19) 0.0416(13) Uani 1 1 d . .
O3P6 O 0.3594(3) 0.8540(2) 0.2070(2) 0.0420(13) Uani 1 1 d . .
O4 O 0.2320(4) 0.5052(3) 0.0926(2) 0.0587(17) Uani 1 1 d . .
O5 O 0.2106(4) 0.5992(3) 0.0699(2) 0.0591(17) Uani 1 1 d . .
O6 O 0.0231(5) 0.6765(3) 0.0942(3) 0.078(2) Uani 1 1 d . .
O7 O 0.1419(4) 0.7344(3) 0.0750(2) 0.0627(18) Uani 1 1 d . .
O8 O 0.0717(4) 0.8497(3) 0.1144(3) 0.066(2) Uani 1 1 d . .
O9 O 0.0899(5) 0.9276(3) 0.1418(3) 0.077(2) Uani 1 1 d . .
O10 O 0.2936(5) 0.8177(3) 0.0416(2) 0.074(2) Uani 1 1 d . .
O11 O 0.2938(4) 0.8739(2) 0.0954(2) 0.0536(16) Uani 1 1 d . .
O12 O 0.2691(5) 0.9998(3) 0.0939(3) 0.082(2) Uani 1 1 d . .
O13 O 0.1794(5) 1.0247(3) 0.1669(3) 0.080(2) Uani 1 1 d . .
O14 O 0.2848(4) 0.3234(2) 0.3958(2) 0.0425(13) Uani 1 1 d . .
O15 O 0.2551(4) 0.3836(2) 0.4492(2) 0.0478(14) Uani 1 1 d . .
O16 O 0.4623(4) 0.3931(3) 0.3777(2) 0.0492(14) Uani 1 1 d . .
O17 O 0.4183(4) 0.4835(2) 0.3737(2) 0.0413(13) Uani 1 1 d . .
O18 O 0.2214(3) 0.5150(2) 0.36216(16) 0.0271(10) Uani 1 1 d . .
O19 O 0.1709(3) 0.6053(2) 0.34559(17) 0.0346(12) Uani 1 1 d . .
O20 O 0.4212(3) 0.7088(2) 0.2722(2) 0.0431(13) Uani 1 1 d . .
O21 O 0.4036(4) 0.7804(2) 0.31197(19) 0.0390(13) Uani 1 1 d . .
O22 O 0.2727(4) 0.7741(2) 0.4163(2) 0.0480(14) Uani 1 1 d . .
O23 O 0.2529(5) 0.8533(2) 0.4458(2) 0.0638(17) Uani 1 1 d . .
O24 O 0.4778(5) 0.8509(3) 0.3881(3) 0.0667(19) Uani 1 1 d . .
O25 O 0.4034(5) 0.9366(3) 0.3734(3) 0.0667(18) Uani 1 1 d . .
N1 N 0.7167(8) 0.9761(4) -0.2630(4) 0.102(3) Uani 1 1 d . .
H1C H 0.7057 0.9877 -0.2323 0.123 Uiso 1 1 calc R U
H1D H 0.7350 1.0053 -0.2901 0.123 Uiso 1 1 calc R U
H1E H 0.7643 0.9483 -0.2639 0.123 Uiso 1 1 calc R U
N2 N 0.2240(7) 0.3061(4) 0.2941(4) 0.103(4) Uani 1 1 d D .
H2A H 0.2443 0.3193 0.3181 0.123 Uiso 1 1 calc R U
H2B H 0.1733 0.3285 0.2851 0.123 Uiso 1 1 calc R U
H2C H 0.2730 0.3060 0.2653 0.123 Uiso 1 1 calc R U
C1 C 0.2517(10) 0.3595(6) 0.1190(6) 0.130(6) Uani 1 1 d D .
H1A H 0.2937 0.3311 0.1370 0.156 Uiso 1 1 calc R U
H1B H 0.2931 0.3882 0.0941 0.156 Uiso 1 1 calc R U
C1N1 C 0.6138(17) 0.9520(8) -0.2680(7) 0.174(5) Uani 1 1 d D .
H1N1 H 0.5662 0.9835 -0.2772 0.208 Uiso 1 1 calc R U
C1N2 C 0.1927(16) 0.2465(7) 0.3176(7) 0.174(5) Uani 1 1 d D .
H1N2 H 0.2387 0.2226 0.3371 0.208 Uiso 1 1 calc R U
C1P1 C -0.0282(5) 0.4579(3) 0.3397(3) 0.0392(19) Uani 1 1 d . .
C1P2 C 0.5102(6) 0.4453(4) 0.2041(3) 0.051(2) Uani 1 1 d . .
C1P3 C -0.0444(5) 0.6950(4) 0.2769(3) 0.0415(19) Uani 1 1 d . .
C1P4 C 0.4796(5) 0.6881(4) 0.1190(3) 0.044(2) Uani 1 1 d . .
C1P5 C 0.0306(6) 0.8888(4) 0.3483(4) 0.058(2) Uani 1 1 d . .
C1P6 C 0.5426(6) 0.8964(4) 0.1747(4) 0.058(3) Uani 1 1 d . .
C2 C 0.1998(14) 0.3311(7) 0.0884(6) 0.174(5) Uani 1 1 d D .
H2 H 0.1645 0.2984 0.1116 0.208 Uiso 1 1 calc R U
C2N1 C 0.5757(15) 0.9163(8) -0.2150(8) 0.220(5) Uani 1 1 d D .
H2NA H 0.5589 0.9397 -0.1888 0.331 Uiso 1 1 calc R U
H2NB H 0.6253 0.8872 -0.2063 0.331 Uiso 1 1 calc R U
H2NC H 0.5182 0.8987 -0.2154 0.331 Uiso 1 1 calc R U
C2N2 C 0.0948(15) 0.2575(8) 0.3528(9) 0.220(5) Uani 1 1 d D .
H2ND H 0.0514 0.2790 0.3315 0.331 Uiso 1 1 calc R U
H2NE H 0.1022 0.2789 0.3779 0.331 Uiso 1 1 calc R U
H2NF H 0.0675 0.2218 0.3718 0.331 Uiso 1 1 calc R U
C2P1 C -0.0940(5) 0.4796(4) 0.3000(3) 0.051(2) Uani 1 1 d . .
H2PA H -0.0694 0.5140 0.2760 0.077 Uiso 1 1 calc R U
H2PB H -0.1601 0.4874 0.3191 0.077 Uiso 1 1 calc R U
H2PC H -0.0934 0.4510 0.2800 0.077 Uiso 1 1 calc R U
C2P2 C 0.5157(6) 0.5008(4) 0.1629(3) 0.066(3) Uani 1 1 d . .
H2PD H 0.4778 0.4991 0.1379 0.099 Uiso 1 1 calc R U
H2PE H 0.5831 0.5064 0.1443 0.099 Uiso 1 1 calc R U
H2PF H 0.4898 0.5320 0.1803 0.099 Uiso 1 1 calc R U
C2P3 C -0.0892(6) 0.7555(4) 0.2595(4) 0.058(3) Uani 1 1 d . .
H2PG H -0.0549 0.7826 0.2684 0.087 Uiso 1 1 calc R U
H2PH H -0.1575 0.7579 0.2775 0.087 Uiso 1 1 calc R U
H2PI H -0.0833 0.7637 0.2216 0.087 Uiso 1 1 calc R U
C2P4 C 0.4966(6) 0.7466(4) 0.0820(3) 0.064(3) Uani 1 1 d . .
H2PJ H 0.4499 0.7550 0.0599 0.097 Uiso 1 1 calc R U
H2PK H 0.5622 0.7464 0.0598 0.097 Uiso 1 1 calc R U
H2PL H 0.4885 0.7753 0.1029 0.097 Uiso 1 1 calc R U
C2P5 C -0.0214(7) 0.9469(4) 0.3493(5) 0.079(3) Uani 1 1 d . .
H2PM H 0.0118 0.9680 0.3656 0.119 Uiso 1 1 calc R U
H2PN H -0.0882 0.9427 0.3696 0.119 Uiso 1 1 calc R U
H2PO H -0.0210 0.9670 0.3135 0.119 Uiso 1 1 calc R U
C2P6 C 0.5920(6) 0.8388(4) 0.1974(4) 0.075(3) Uani 1 1 d . .
H2PP H 0.5915 0.8370 0.2340 0.113 Uiso 1 1 calc R U
H2PQ H 0.6587 0.8354 0.1772 0.113 Uiso 1 1 calc R U
H2PR H 0.5564 0.8082 0.1951 0.113 Uiso 1 1 calc R U
C3 C 0.1291(12) 0.3778(9) 0.0650(6) 0.201(4) Uani 1 1 d D .
H3A H 0.0827 0.3916 0.0935 0.301 Uiso 1 1 calc R U
H3B H 0.0945 0.3621 0.0451 0.301 Uiso 1 1 calc R U
H3C H 0.1660 0.4087 0.0418 0.301 Uiso 1 1 calc R U
C3N1 C 0.6579(15) 0.9243(8) -0.3136(8) 0.220(5) Uani 1 1 d D .
H3NA H 0.7070 0.8953 -0.3041 0.331 Uiso 1 1 calc R U
H3NB H 0.6878 0.9524 -0.3438 0.331 Uiso 1 1 calc R U
H3NC H 0.6076 0.9073 -0.3224 0.331 Uiso 1 1 calc R U
C3N2 C 0.1867(15) 0.2255(8) 0.2677(8) 0.220(5) Uani 1 1 d D .
H3ND H 0.2503 0.2263 0.2434 0.331 Uiso 1 1 calc R U
H3NE H 0.1400 0.2499 0.2506 0.331 Uiso 1 1 calc R U
H3NF H 0.1660 0.1871 0.2782 0.331 Uiso 1 1 calc R U
C3P1 C -0.0296(6) 0.5017(4) 0.3719(3) 0.059(3) Uani 1 1 d . .
H3PA H 0.0110 0.4875 0.3969 0.089 Uiso 1 1 calc R U
H3PB H -0.0959 0.5093 0.3909 0.089 Uiso 1 1 calc R U
H3PC H -0.0048 0.5363 0.3486 0.089 Uiso 1 1 calc R U
C3P2 C 0.5714(6) 0.4482(5) 0.2441(3) 0.070(3) Uani 1 1 d . .
H3PD H 0.5463 0.4799 0.2609 0.105 Uiso 1 1 calc R U
H3PE H 0.6390 0.4530 0.2255 0.105 Uiso 1 1 calc R U
H3PF H 0.5670 0.4134 0.2707 0.105 Uiso 1 1 calc R U
C3P3 C -0.0547(6) 0.6795(4) 0.3370(3) 0.065(3) Uani 1 1 d . .
H3PG H -0.0253 0.6417 0.3467 0.097 Uiso 1 1 calc R U
H3PH H -0.1232 0.6807 0.3548 0.097 Uiso 1 1 calc R U
H3PI H -0.0220 0.7063 0.3473 0.097 Uiso 1 1 calc R U
C3P4 C 0.5522(5) 0.6761(5) 0.1555(4) 0.069(3) Uani 1 1 d . .
H3PJ H 0.5422 0.7054 0.1759 0.103 Uiso 1 1 calc R U
H3PK H 0.6185 0.6760 0.1341 0.103 Uiso 1 1 calc R U
H3PL H 0.5413 0.6396 0.1793 0.103 Uiso 1 1 calc R U
C3P5 C 0.0291(7) 0.8564(5) 0.4052(4) 0.078(3) Uani 1 1 d . .
H3PM H 0.0628 0.8194 0.4044 0.116 Uiso 1 1 calc R U
H3PN H -0.0379 0.8519 0.4250 0.116 Uiso 1 1 calc R U
H3PO H 0.0614 0.8774 0.4219 0.116 Uiso 1 1 calc R U
C3P6 C 0.5970(7) 0.9465(5) 0.1798(5) 0.096(4) Uani 1 1 d . .
H3PP H 0.5648 0.9821 0.1661 0.144 Uiso 1 1 calc R U
H3PQ H 0.6641 0.9443 0.1598 0.144 Uiso 1 1 calc R U
H3PR H 0.5956 0.9440 0.2166 0.144 Uiso 1 1 calc R U
C4 C 0.2677(13) 0.3152(9) 0.0410(6) 0.201(4) Uani 1 1 d D .
H4A H 0.3008 0.3482 0.0191 0.301 Uiso 1 1 calc R U
H4B H 0.2313 0.3011 0.0210 0.301 Uiso 1 1 calc R U
H4C H 0.3154 0.2860 0.0520 0.301 Uiso 1 1 calc R U
C4P1 C -0.0637(6) 0.4011(4) 0.3775(3) 0.057(3) Uani 1 1 d . .
H4PA H -0.0612 0.3728 0.3569 0.086 Uiso 1 1 calc R U
H4PB H -0.1302 0.4072 0.3971 0.086 Uiso 1 1 calc R U
H4PC H -0.0219 0.3881 0.4020 0.086 Uiso 1 1 calc R U
C4P2 C 0.5469(7) 0.3944(5) 0.1764(4) 0.083(4) Uani 1 1 d . .
H4PD H 0.5402 0.3593 0.2026 0.125 Uiso 1 1 calc R U
H4PE H 0.6149 0.3979 0.1581 0.125 Uiso 1 1 calc R U
H4PF H 0.5084 0.3944 0.1512 0.125 Uiso 1 1 calc R U
C4P3 C -0.0988(6) 0.6523(4) 0.2600(4) 0.067(3) Uani 1 1 d . .
H4PG H -0.0935 0.6628 0.2222 0.100 Uiso 1 1 calc R U
H4PH H -0.1670 0.6533 0.2784 0.100 Uiso 1 1 calc R U
H4PI H -0.0695 0.6143 0.2689 0.100 Uiso 1 1 calc R U
C4P4 C 0.4923(6) 0.6433(4) 0.0845(3) 0.063(3) Uani 1 1 d . .
H4PJ H 0.4803 0.6063 0.1071 0.094 Uiso 1 1 calc R U
H4PK H 0.5582 0.6428 0.0627 0.094 Uiso 1 1 calc R U
H4PL H 0.4463 0.6528 0.0620 0.094 Uiso 1 1 calc R U
C4P5 C -0.0208(6) 0.8554(4) 0.3225(4) 0.073(3) Uani 1 1 d . .
H4PM H -0.0199 0.8754 0.2866 0.110 Uiso 1 1 calc R U
H4PN H -0.0877 0.8512 0.3424 0.110 Uiso 1 1 calc R U
H4PO H 0.0127 0.8183 0.3220 0.110 Uiso 1 1 calc R U
C4P6 C 0.5434(7) 0.9009(5) 0.1156(4) 0.078(3) Uani 1 1 d . .
H4PP H 0.5078 0.8706 0.1125 0.117 Uiso 1 1 calc R U
H4PQ H 0.6101 0.8977 0.0953 0.117 Uiso 1 1 calc R U
H4PR H 0.5127 0.9371 0.1020 0.117 Uiso 1 1 calc R U
C5 C -0.0054(6) 0.5230(5) 0.1580(3) 0.058(3) Uani 1 1 d . .
C6 C -0.0963(7) 0.5425(5) 0.1353(4) 0.068(3) Uani 1 1 d . .
C7 C -0.0626(8) 0.5597(5) 0.0759(4) 0.094(4) Uani 1 1 d . .
H7A H -0.0179 0.5895 0.0669 0.141 Uiso 1 1 calc R U
H7B H -0.1185 0.5732 0.0608 0.141 Uiso 1 1 calc R U
H7C H -0.0298 0.5273 0.0618 0.141 Uiso 1 1 calc R U
C8 C -0.1542(7) 0.5919(6) 0.1582(5) 0.099(4) Uani 1 1 d . .
H8A H -0.1749 0.5802 0.1963 0.149 Uiso 1 1 calc R U
H8B H -0.2109 0.6032 0.1435 0.149 Uiso 1 1 calc R U
H8C H -0.1133 0.6236 0.1494 0.149 Uiso 1 1 calc R U
C9 C -0.1630(8) 0.4910(5) 0.1496(5) 0.098(4) Uani 1 1 d . .
H9A H -0.1271 0.4602 0.1342 0.147 Uiso 1 1 calc R U
H9B H -0.2207 0.5028 0.1358 0.147 Uiso 1 1 calc R U
H9C H -0.1821 0.4786 0.1877 0.147 Uiso 1 1 calc R U
C10 C 0.2437(6) 0.5525(5) 0.0593(3) 0.052(2) Uani 1 1 d . .
C11 C 0.2968(8) 0.5505(5) 0.0025(4) 0.0783(11) Uani 1 1 d . .
C12 C 0.3726(14) 0.5928(9) -0.0162(6) 0.201(4) Uani 1 1 d . .
H12A H 0.3416 0.6304 -0.0153 0.301 Uiso 1 1 calc R U
H12B H 0.4075 0.5912 -0.0521 0.301 Uiso 1 1 calc R U
H12C H 0.4179 0.5843 0.0066 0.301 Uiso 1 1 calc R U
C13 C 0.2240(14) 0.5574(9) -0.0301(6) 0.201(4) Uani 1 1 d . .
H13A H 0.1793 0.5273 -0.0158 0.301 Uiso 1 1 calc R U
H13B H 0.2572 0.5555 -0.0661 0.301 Uiso 1 1 calc R U
H13C H 0.1879 0.5937 -0.0295 0.301 Uiso 1 1 calc R U
C14 C 0.3488(14) 0.4909(9) -0.0014(6) 0.201(4) Uani 1 1 d . .
H14A H 0.3959 0.4823 0.0204 0.301 Uiso 1 1 calc R U
H14B H 0.3820 0.4907 -0.0378 0.301 Uiso 1 1 calc R U
H14C H 0.3008 0.4626 0.0108 0.301 Uiso 1 1 calc R U
C15 C 0.0656(7) 0.7197(5) 0.0657(4) 0.071(3) Uani 1 1 d . .
C16 C 0.0297(8) 0.7514(5) 0.0163(5) 0.0783(11) Uani 1 1 d . .
C17 C -0.0810(9) 0.7557(6) 0.0287(6) 0.140(7) Uani 1 1 d . .
H17A H -0.1048 0.7181 0.0408 0.210 Uiso 1 1 calc R U
H17B H -0.1027 0.7746 -0.0029 0.210 Uiso 1 1 calc R U
H17C H -0.1060 0.7773 0.0561 0.210 Uiso 1 1 calc R U
C18 C 0.0692(11) 0.7154(6) -0.0240(5) 0.124(5) Uani 1 1 d . .
H18A H 0.1398 0.7121 -0.0311 0.187 Uiso 1 1 calc R U
H18B H 0.0489 0.7328 -0.0563 0.187 Uiso 1 1 calc R U
H18C H 0.0443 0.6781 -0.0105 0.187 Uiso 1 1 calc R U
C19 C 0.0760(9) 0.8079(5) -0.0056(5) 0.110(5) Uani 1 1 d . .
H19A H 0.0572 0.8311 0.0207 0.165 Uiso 1 1 calc R U
H19B H 0.0540 0.8272 -0.0370 0.165 Uiso 1 1 calc R U
H19C H 0.1464 0.8016 -0.0146 0.165 Uiso 1 1 calc R U
C20 C 0.0435(7) 0.8969(6) 0.1249(4) 0.073(4) Uani 1 1 d . .
C21 C -0.0653(10) 0.9284(9) 0.1237(7) 0.169(9) Uani 1 1 d . .
C22 C -0.0604(13) 0.9805(9) 0.0903(8) 0.211(4) Uani 1 1 d . .
H22A H -0.0401 1.0073 0.1065 0.316 Uiso 1 1 calc R U
H22B H -0.1241 0.9930 0.0833 0.316 Uiso 1 1 calc R U
H22C H -0.0136 0.9779 0.0574 0.316 Uiso 1 1 calc R U
C23 C -0.1216(13) 0.9265(9) 0.1818(8) 0.211(4) Uani 1 1 d . .
H23A H -0.1212 0.8877 0.2016 0.316 Uiso 1 1 calc R U
H23B H -0.1884 0.9412 0.1828 0.316 Uiso 1 1 calc R U
H23C H -0.0906 0.9494 0.1975 0.316 Uiso 1 1 calc R U
C24 C -0.1191(13) 0.8793(9) 0.1070(8) 0.211(4) Uani 1 1 d . .
H24A H -0.0814 0.8714 0.0735 0.316 Uiso 1 1 calc R U
H24B H -0.1845 0.8934 0.1040 0.316 Uiso 1 1 calc R U
H24C H -0.1220 0.8448 0.1340 0.316 Uiso 1 1 calc R U
C25 C 0.3107(6) 0.8651(5) 0.0482(4) 0.063(3) Uani 1 1 d . .
C26 C 0.3472(8) 0.9109(5) -0.0016(4) 0.0783(11) Uani 1 1 d . .
C27 C 0.2559(12) 0.9507(6) -0.0095(6) 0.145(2) Uani 1 1 d . .
H27A H 0.2069 0.9292 -0.0143 0.218 Uiso 1 1 calc R U
H27B H 0.2740 0.9807 -0.0404 0.218 Uiso 1 1 calc R U
H27C H 0.2299 0.9670 0.0214 0.218 Uiso 1 1 calc R U
C28 C 0.3825(12) 0.8857(7) -0.0503(6) 0.145(2) Uani 1 1 d . .
H28A H 0.4352 0.8573 -0.0454 0.218 Uiso 1 1 calc R U
H28B H 0.4056 0.9152 -0.0808 0.218 Uiso 1 1 calc R U
H28C H 0.3292 0.8682 -0.0560 0.218 Uiso 1 1 calc R U
C29 C 0.4249(8) 0.9445(5) 0.0056(5) 0.096(4) Uani 1 1 d . .
H29A H 0.3983 0.9625 0.0354 0.144 Uiso 1 1 calc R U
H29B H 0.4453 0.9732 -0.0261 0.144 Uiso 1 1 calc R U
H29C H 0.4806 0.9192 0.0121 0.144 Uiso 1 1 calc R U
C30 C 0.2230(8) 1.0388(4) 0.1187(5) 0.090(4) Uani 1 1 d D .
C31 C 0.2229(8) 1.1010(4) 0.0885(4) 0.0783(11) Uani 1 1 d D .
C32 C 0.2677(12) 1.1067(9) 0.0311(6) 0.211(4) Uani 1 1 d D .
H32A H 0.3326 1.0880 0.0263 0.316 Uiso 1 1 calc R U
H32B H 0.2718 1.1464 0.0144 0.316 Uiso 1 1 calc R U
H32C H 0.2279 1.0893 0.0153 0.316 Uiso 1 1 calc R U
C33 C 0.1412(12) 1.1395(7) 0.1099(7) 0.211(4) Uani 1 1 d D .
H33A H 0.0801 1.1272 0.1079 0.316 Uiso 1 1 calc R U
H33B H 0.1502 1.1777 0.0893 0.316 Uiso 1 1 calc R U
H33C H 0.1401 1.1387 0.1464 0.316 Uiso 1 1 calc R U
C34 C 0.3149(11) 1.1245(8) 0.0986(8) 0.211(4) Uani 1 1 d D .
H34A H 0.3077 1.1205 0.1362 0.316 Uiso 1 1 calc R U
H34B H 0.3193 1.1641 0.0814 0.316 Uiso 1 1 calc R U
H34C H 0.3736 1.1032 0.0842 0.316 Uiso 1 1 calc R U
C35 C 0.2623(6) 0.3329(4) 0.4425(3) 0.044(2) Uani 1 1 d . .
C36 C 0.2476(8) 0.2837(5) 0.4913(4) 0.0783(11) Uani 1 1 d . .
C37 C 0.1416(11) 0.2938(6) 0.5218(5) 0.149(7) Uani 1 1 d . .
H37A H 0.1337 0.3302 0.5318 0.223 Uiso 1 1 calc R U
H37B H 0.1267 0.2642 0.5533 0.223 Uiso 1 1 calc R U
H37C H 0.0976 0.2933 0.4995 0.223 Uiso 1 1 calc R U
C38 C 0.3206(15) 0.2857(6) 0.5213(7) 0.197(10) Uani 1 1 d . .
H38A H 0.3856 0.2817 0.4992 0.296 Uiso 1 1 calc R U
H38B H 0.3121 0.2551 0.5523 0.296 Uiso 1 1 calc R U
H38C H 0.3121 0.3217 0.5323 0.296 Uiso 1 1 calc R U
C39 C 0.2540(10) 0.2260(4) 0.4765(5) 0.104(4) Uani 1 1 d . .
H39A H 0.2047 0.2256 0.4574 0.156 Uiso 1 1 calc R U
H39B H 0.2433 0.1967 0.5084 0.156 Uiso 1 1 calc R U
H39C H 0.3180 0.2193 0.4545 0.156 Uiso 1 1 calc R U
C40 C 0.4771(6) 0.4412(4) 0.3837(3) 0.043(2) Uani 1 1 d . .
C41 C 0.5637(8) 0.4461(5) 0.4073(4) 0.0783(11) Uani 1 1 d . .
C42 C 0.5914(8) 0.5072(5) 0.3946(6) 0.107(5) Uani 1 1 d . .
H42A H 0.6120 0.5201 0.3566 0.161 Uiso 1 1 calc R U
H42B H 0.6444 0.5096 0.4106 0.161 Uiso 1 1 calc R U
H42C H 0.5355 0.5309 0.4084 0.161 Uiso 1 1 calc R U
C43 C 0.5274(9) 0.4216(7) 0.4675(5) 0.136(6) Uani 1 1 d . .
H43A H 0.4689 0.4433 0.4816 0.204 Uiso 1 1 calc R U
H43B H 0.5776 0.4238 0.4855 0.204 Uiso 1 1 calc R U
H43C H 0.5130 0.3824 0.4729 0.204 Uiso 1 1 calc R U
C44 C 0.6527(7) 0.4084(5) 0.3817(6) 0.120(5) Uani 1 1 d . .
H44A H 0.6343 0.3697 0.3885 0.180 Uiso 1 1 calc R U
H44B H 0.7075 0.4092 0.3969 0.180 Uiso 1 1 calc R U
H44C H 0.6709 0.4230 0.3439 0.180 Uiso 1 1 calc R U
C45 C 0.1847(4) 0.5604(3) 0.3792(2) 0.0278(16) Uani 1 1 d . .
C46 C 0.1640(5) 0.5607(3) 0.4386(3) 0.0337(17) Uani 1 1 d . .
C47 C 0.0733(6) 0.6005(3) 0.4534(3) 0.045(2) Uani 1 1 d . .
H47A H 0.0847 0.6383 0.4325 0.068 Uiso 1 1 calc R U
H47B H 0.0607 0.6011 0.4906 0.068 Uiso 1 1 calc R U
H47C H 0.0174 0.5869 0.4464 0.068 Uiso 1 1 calc R U
C48 C 0.2552(6) 0.5835(4) 0.4476(3) 0.052(2) Uani 1 1 d . .
H48A H 0.3122 0.5587 0.4376 0.078 Uiso 1 1 calc R U
H48B H 0.2450 0.5846 0.4846 0.078 Uiso 1 1 calc R U
H48C H 0.2651 0.6213 0.4262 0.078 Uiso 1 1 calc R U
C49 C 0.1493(6) 0.5002(3) 0.4725(3) 0.047(2) Uani 1 1 d . .
H49A H 0.0941 0.4853 0.4662 0.070 Uiso 1 1 calc R U
H49B H 0.1371 0.5014 0.5096 0.070 Uiso 1 1 calc R U
H49C H 0.2075 0.4761 0.4631 0.070 Uiso 1 1 calc R U
C50 C 0.4486(5) 0.7334(4) 0.3030(3) 0.0372(19) Uani 1 1 d . .
C51 C 0.5299(5) 0.7049(4) 0.3303(3) 0.044(2) Uani 1 1 d . .
C52 C 0.4808(7) 0.6770(6) 0.3858(4) 0.103(5) Uani 1 1 d . .
H52A H 0.4419 0.7053 0.4038 0.154 Uiso 1 1 calc R U
H52B H 0.5299 0.6588 0.4047 0.154 Uiso 1 1 calc R U
H52C H 0.4391 0.6488 0.3846 0.154 Uiso 1 1 calc R U
C53 C 0.5922(7) 0.6603(5) 0.2997(5) 0.086(4) Uani 1 1 d . .
H53A H 0.5504 0.6321 0.2985 0.129 Uiso 1 1 calc R U
H53B H 0.6427 0.6421 0.3175 0.129 Uiso 1 1 calc R U
H53C H 0.6219 0.6791 0.2640 0.129 Uiso 1 1 calc R U
C54 C 0.6010(6) 0.7482(4) 0.3305(4) 0.069(3) Uani 1 1 d . .
H54A H 0.6309 0.7658 0.2944 0.104 Uiso 1 1 calc R U
H54B H 0.6512 0.7290 0.3482 0.104 Uiso 1 1 calc R U
H54C H 0.5655 0.7770 0.3490 0.104 Uiso 1 1 calc R U
C55 C 0.2449(6) 0.7997(4) 0.4541(4) 0.049(2) Uani 1 1 d . .
C56 C 0.2029(8) 0.7673(5) 0.5099(4) 0.0783(11) Uani 1 1 d . .
C57 C 0.1154(12) 0.7331(7) 0.5095(6) 0.145(2) Uani 1 1 d . .
H57A H 0.0664 0.7590 0.4955 0.218 Uiso 1 1 calc R U
H57B H 0.0869 0.7138 0.5452 0.218 Uiso 1 1 calc R U
H57C H 0.1392 0.7055 0.4875 0.218 Uiso 1 1 calc R U
C58 C 0.1641(12) 0.8049(7) 0.5506(6) 0.145(2) Uani 1 1 d . .
H58A H 0.2162 0.8264 0.5520 0.218 Uiso 1 1 calc R U
H58B H 0.1402 0.7813 0.5851 0.218 Uiso 1 1 calc R U
H58C H 0.1114 0.8306 0.5404 0.218 Uiso 1 1 calc R U
C59 C 0.2776(12) 0.7265(7) 0.5261(6) 0.145(2) Uani 1 1 d . .
H59A H 0.2968 0.7006 0.5021 0.218 Uiso 1 1 calc R U
H59B H 0.2525 0.7054 0.5616 0.218 Uiso 1 1 calc R U
H59C H 0.3337 0.7460 0.5254 0.218 Uiso 1 1 calc R U
C60 C 0.4724(7) 0.9034(4) 0.3881(4) 0.065(3) Uani 1 1 d . .
C61 C 0.5499(8) 0.9274(5) 0.4076(4) 0.0783(11) Uani 1 1 d . .
C62 C 0.5355(12) 0.9040(7) 0.4680(6) 0.145(2) Uani 1 1 d . .
H62A H 0.4710 0.9162 0.4861 0.218 Uiso 1 1 calc R U
H62B H 0.5842 0.9183 0.4806 0.218 Uiso 1 1 calc R U
H62C H 0.5425 0.8630 0.4750 0.218 Uiso 1 1 calc R U
C63 C 0.5407(12) 0.9895(6) 0.4000(6) 0.145(2) Uani 1 1 d . .
H63A H 0.5435 1.0061 0.3631 0.218 Uiso 1 1 calc R U
H63B H 0.5937 1.0021 0.4104 0.218 Uiso 1 1 calc R U
H63C H 0.4789 1.0011 0.4215 0.218 Uiso 1 1 calc R U
C64 C 0.6477(12) 0.9039(7) 0.3845(6) 0.145(2) Uani 1 1 d . .
H64A H 0.6503 0.8630 0.3952 0.218 Uiso 1 1 calc R U
H64B H 0.6962 0.9185 0.3969 0.218 Uiso 1 1 calc R U
H64C H 0.6608 0.9148 0.3463 0.218 Uiso 1 1 calc R U

loop_
_atom_site_aniso_label
_atom_site_aniso_U_11
_atom_site_aniso_U_22
_atom_site_aniso_U_33
_atom_site_aniso_U_23
_atom_site_aniso_U_13
_atom_site_aniso_U_12
Dy1 0.0493(2) 0.0634(3) 0.02062(18) -0.00623(17) -0.00833(15) -0.0159(2)
Dy2 0.03321(19) 0.0649(3) 0.02258(18) 0.01032(17) -0.01192(13) -0.01824(18)
Dy3 0.0348(2) 0.0642(3) 0.0347(2) 0.02455(19) -0.01762(15) -0.02000(19)
Dy4 0.0408(2) 0.0488(3) 0.0547(3) 0.0269(2) -0.01923(18) -0.0068(2)
Dy5 0.03039(17) 0.0382(2) 0.02109(16) -0.00340(14) -0.00522(13) -0.00120(16)
Dy6 0.02245(16) 0.0431(2) 0.01551(15) 0.00255(14) -0.00366(11) -0.00777(15)
Dy7 0.02411(16) 0.0368(2) 0.03079(18) 0.01224(15) -0.01032(13) -0.00691(15)
Dy8 0.0482(2) 0.0308(2) 0.0491(2) 0.00785(17) -0.01848(17) -0.00838(18)
P1 0.0299(9) 0.0471(12) 0.0220(9) -0.0009(8) -0.0053(7) -0.0134(9)
P2 0.0371(11) 0.0566(14) 0.0229(10) -0.0073(9) -0.0002(8) 0.0012(10)
P3 0.0205(9) 0.0469(13) 0.0293(10) 0.0115(9) -0.0064(7) -0.0091(9)
P4 0.0224(9) 0.0606(14) 0.0227(9) 0.0092(9) -0.0035(7) -0.0154(9)
P5 0.0387(11) 0.0356(12) 0.0564(14) 0.0107(10) -0.0109(10) -0.0004(10)
P6 0.0365(11) 0.0421(13) 0.0534(14) 0.0210(10) -0.0144(9) -0.0143(10)
O1 0.096(5) 0.086(5) 0.052(4) -0.033(4) -0.014(4) -0.015(4)
O1H2 0.035(3) 0.053(4) 0.039(3) 0.008(3) -0.014(2) -0.012(3)
O1OH 0.032(3) 0.055(3) 0.018(2) 0.003(2) -0.0070(19) -0.014(2)
O1P1 0.028(2) 0.052(3) 0.017(2) -0.001(2) -0.0005(18) -0.013(2)
O1P2 0.048(3) 0.074(4) 0.033(3) -0.024(3) -0.008(2) 0.001(3)
O1P3 0.030(3) 0.064(4) 0.030(3) 0.016(3) -0.015(2) -0.011(3)
O1P4 0.033(3) 0.069(4) 0.025(3) 0.013(2) -0.011(2) -0.023(3)
O1P5 0.043(3) 0.044(4) 0.062(4) 0.018(3) -0.015(3) 0.005(3)
O1P6 0.048(3) 0.045(4) 0.072(4) 0.024(3) -0.022(3) -0.015(3)
O2 0.067(4) 0.086(5) 0.052(4) 0.000(4) -0.027(3) -0.029(4)
O2H2 0.051(3) 0.040(3) 0.032(3) 0.007(2) -0.014(2) -0.022(3)
O2OH 0.033(3) 0.047(3) 0.039(3) 0.020(2) -0.015(2) -0.011(2)
O2P1 0.038(3) 0.035(3) 0.024(2) 0.001(2) -0.008(2) -0.009(2)
O2P2 0.047(3) 0.052(4) 0.025(3) -0.004(2) 0.000(2) 0.001(3)
O2P3 0.025(2) 0.045(3) 0.031(3) 0.007(2) -0.0071(19) -0.011(2)
O2P4 0.024(2) 0.056(4) 0.030(3) 0.009(2) -0.0064(19) -0.011(2)
O2P5 0.046(3) 0.036(3) 0.070(4) 0.004(3) -0.015(3) -0.003(3)
O2P6 0.043(3) 0.038(3) 0.061(4) 0.008(3) -0.016(3) -0.017(3)
O3 0.038(3) 0.072(4) 0.031(3) 0.005(3) -0.014(2) -0.030(3)
O3P1 0.053(3) 0.056(4) 0.026(3) -0.007(2) -0.008(2) -0.017(3)
O3P2 0.029(2) 0.043(3) 0.022(2) -0.001(2) -0.0030(18) -0.001(2)
O3P3 0.019(2) 0.048(3) 0.025(2) 0.005(2) -0.0071(18) -0.010(2)
O3P4 0.024(2) 0.051(3) 0.024(2) 0.010(2) -0.0068(18) -0.012(2)
O3P5 0.039(3) 0.040(3) 0.040(3) 0.010(2) -0.014(2) -0.003(3)
O3P6 0.032(3) 0.036(3) 0.049(3) 0.017(2) -0.014(2) -0.011(2)
O4 0.066(4) 0.087(5) 0.026(3) -0.014(3) -0.008(3) -0.020(4)
O5 0.066(4) 0.085(5) 0.025(3) -0.002(3) -0.009(3) -0.022(4)
O6 0.068(4) 0.095(6) 0.072(5) 0.027(4) -0.046(4) -0.031(4)
O7 0.057(4) 0.094(5) 0.038(3) 0.015(3) -0.026(3) -0.031(4)
O8 0.050(4) 0.073(5) 0.069(4) 0.030(4) -0.038(3) -0.015(4)
O9 0.054(4) 0.075(5) 0.087(5) 0.036(4) -0.040(4) -0.001(4)
O10 0.079(5) 0.088(5) 0.041(4) 0.029(4) -0.015(3) -0.036(4)
O11 0.042(3) 0.061(4) 0.045(4) 0.030(3) -0.015(3) -0.021(3)
O12 0.081(5) 0.059(5) 0.081(5) 0.035(4) -0.020(4) -0.002(4)
O13 0.071(4) 0.057(4) 0.083(5) 0.030(4) -0.013(4) 0.001(4)
O14 0.052(3) 0.038(3) 0.034(3) -0.001(2) -0.010(2) -0.003(3)
O15 0.066(4) 0.041(3) 0.028(3) 0.000(2) -0.005(2) 0.001(3)
O16 0.038(3) 0.052(4) 0.059(4) -0.009(3) -0.021(3) 0.009(3)
O17 0.039(3) 0.043(3) 0.043(3) -0.001(3) -0.020(2) 0.000(3)
O18 0.026(2) 0.038(3) 0.014(2) -0.001(2) -0.0037(17) -0.003(2)
O19 0.038(3) 0.040(3) 0.017(2) 0.003(2) -0.0020(19) 0.001(2)
O20 0.031(3) 0.052(4) 0.048(3) -0.006(3) -0.018(2) 0.001(3)
O21 0.039(3) 0.038(3) 0.037(3) 0.008(2) -0.016(2) -0.005(3)
O22 0.074(4) 0.036(3) 0.030(3) 0.001(2) -0.008(3) -0.013(3)
O23 0.095(5) 0.033(3) 0.058(4) 0.001(3) -0.010(3) -0.018(3)
O24 0.072(4) 0.044(4) 0.097(5) -0.005(4) -0.054(4) 0.002(3)
O25 0.072(4) 0.041(4) 0.092(5) 0.004(3) -0.041(4) -0.012(3)
N1 0.143(9) 0.053(6) 0.091(7) 0.022(5) -0.018(6) -0.022(6)
N2 0.087(7) 0.086(7) 0.161(11) -0.078(8) -0.033(7) 0.008(6)
C1 0.158(14) 0.115(12) 0.114(12) -0.063(10) 0.019(10) -0.031(10)
C1N1 0.288(15) 0.126(9) 0.115(9) -0.041(7) -0.018(9) -0.079(9)
C1N2 0.288(15) 0.126(9) 0.115(9) -0.041(7) -0.018(9) -0.079(9)
C1P1 0.038(4) 0.046(5) 0.029(4) 0.005(3) -0.005(3) -0.018(4)
C1P2 0.042(4) 0.072(6) 0.026(4) -0.009(4) 0.008(3) 0.008(4)
C1P3 0.022(4) 0.055(5) 0.043(5) -0.003(4) -0.007(3) -0.003(4)
C1P4 0.026(4) 0.064(6) 0.031(4) 0.011(4) 0.001(3) -0.017(4)
C1P5 0.041(5) 0.054(6) 0.070(6) -0.003(5) -0.008(4) -0.002(5)
C1P6 0.037(4) 0.065(6) 0.061(6) 0.013(5) -0.010(4) -0.021(5)
C2 0.288(15) 0.126(9) 0.115(9) -0.041(7) -0.018(9) -0.079(9)
C2N1 0.243(13) 0.127(9) 0.270(15) -0.001(10) -0.044(11) -0.046(8)
C2N2 0.243(13) 0.127(9) 0.270(15) -0.001(10) -0.044(11) -0.046(8)
C2P1 0.039(4) 0.074(6) 0.039(5) 0.001(4) -0.013(3) -0.012(4)
C2P2 0.056(5) 0.084(7) 0.040(5) 0.000(5) 0.012(4) -0.011(5)
C2P3 0.032(4) 0.061(6) 0.069(6) 0.006(5) -0.013(4) 0.004(4)
C2P4 0.047(5) 0.070(7) 0.054(6) 0.009(5) 0.014(4) -0.014(5)
C2P5 0.046(6) 0.071(8) 0.110(9) -0.016(7) -0.011(5) 0.013(5)
C2P6 0.040(5) 0.080(8) 0.081(7) 0.023(6) -0.004(5) -0.005(5)
C3 0.233(9) 0.292(13) 0.072(5) -0.061(7) 0.032(5) -0.103(9)
C3N1 0.243(13) 0.127(9) 0.270(15) -0.001(10) -0.044(11) -0.046(8)
C3N2 0.243(13) 0.127(9) 0.270(15) -0.001(10) -0.044(11) -0.046(8)
C3P1 0.040(5) 0.099(8) 0.033(5) -0.005(5) -0.003(3) -0.011(5)
C3P2 0.037(5) 0.112(9) 0.050(6) -0.010(6) 0.005(4) -0.010(5)
C3P3 0.033(4) 0.100(8) 0.040(5) 0.011(5) 0.008(3) -0.005(5)
C3P4 0.025(4) 0.116(9) 0.058(6) -0.009(6) -0.003(4) -0.011(5)
C3P5 0.064(6) 0.079(8) 0.072(7) 0.001(6) -0.001(5) -0.002(6)
C3P6 0.054(6) 0.110(10) 0.117(10) 0.003(8) -0.008(6) -0.057(7)
C4 0.233(9) 0.292(13) 0.072(5) -0.061(7) 0.032(5) -0.103(9)
C4P1 0.042(5) 0.073(7) 0.043(5) 0.018(4) -0.003(4) -0.024(5)
C4P2 0.070(7) 0.104(9) 0.051(6) -0.017(6) 0.019(5) 0.020(6)
C4P3 0.028(4) 0.084(8) 0.085(7) -0.008(6) -0.008(4) -0.022(5)
C4P4 0.049(5) 0.083(7) 0.045(5) -0.010(5) 0.009(4) -0.009(5)
C4P5 0.043(5) 0.080(8) 0.087(8) -0.007(6) -0.011(5) -0.003(5)
C4P6 0.057(6) 0.101(9) 0.060(7) 0.015(6) -0.001(5) -0.035(6)
C5 0.050(5) 0.103(9) 0.020(4) 0.005(5) -0.007(3) -0.034(6)
C6 0.056(6) 0.099(9) 0.053(6) 0.006(6) -0.028(5) -0.033(6)
C7 0.110(9) 0.124(11) 0.064(7) 0.006(7) -0.055(6) -0.048(8)
C8 0.042(6) 0.136(12) 0.117(10) 0.014(9) -0.042(6) -0.024(7)
C9 0.084(8) 0.122(10) 0.093(9) 0.023(8) -0.046(6) -0.060(8)
C10 0.045(5) 0.090(8) 0.019(4) -0.002(5) -0.005(3) -0.023(5)
C11 0.089(3) 0.071(3) 0.070(3) 0.014(2) -0.030(2) -0.018(2)
C12 0.233(9) 0.292(13) 0.072(5) -0.061(7) 0.032(5) -0.103(9)
C13 0.233(9) 0.292(13) 0.072(5) -0.061(7) 0.032(5) -0.103(9)
C14 0.233(9) 0.292(13) 0.072(5) -0.061(7) 0.032(5) -0.103(9)
C15 0.068(6) 0.106(9) 0.043(5) 0.012(6) -0.031(5) -0.029(6)
C16 0.089(3) 0.071(3) 0.070(3) 0.014(2) -0.030(2) -0.018(2)
C17 0.095(9) 0.157(14) 0.162(14) 0.067(11) -0.097(10) -0.039(9)
C18 0.196(15) 0.112(11) 0.080(9) 0.011(8) -0.074(10) -0.038(11)
C19 0.117(10) 0.124(11) 0.089(9) 0.053(8) -0.074(8) -0.048(8)
C20 0.036(5) 0.094(9) 0.077(7) 0.039(7) -0.037(5) -0.012(6)
C21 0.084(9) 0.24(2) 0.161(15) 0.106(14) -0.088(10) -0.084(11)
C22 0.140(6) 0.241(10) 0.189(9) 0.064(7) -0.042(6) 0.023(7)
C23 0.140(6) 0.241(10) 0.189(9) 0.064(7) -0.042(6) 0.023(7)
C24 0.140(6) 0.241(10) 0.189(9) 0.064(7) -0.042(6) 0.023(7)
C25 0.035(5) 0.081(8) 0.057(6) 0.030(6) -0.016(4) -0.013(5)
C26 0.089(3) 0.071(3) 0.070(3) 0.014(2) -0.030(2) -0.018(2)
C27 0.183(6) 0.134(5) 0.120(5) 0.001(4) -0.044(4) -0.053(4)
C28 0.183(6) 0.134(5) 0.120(5) 0.001(4) -0.044(4) -0.053(4)
C29 0.085(8) 0.096(9) 0.097(9) 0.022(7) -0.024(6) -0.049(7)
C30 0.066(7) 0.058(7) 0.117(11) 0.051(7) -0.030(7) -0.011(6)
C31 0.089(3) 0.071(3) 0.070(3) 0.014(2) -0.030(2) -0.018(2)
C32 0.140(6) 0.241(10) 0.189(9) 0.064(7) -0.042(6) 0.023(7)
C33 0.140(6) 0.241(10) 0.189(9) 0.064(7) -0.042(6) 0.023(7)
C34 0.140(6) 0.241(10) 0.189(9) 0.064(7) -0.042(6) 0.023(7)
C35 0.042(4) 0.049(5) 0.032(4) 0.002(4) -0.005(3) 0.001(4)
C36 0.089(3) 0.071(3) 0.070(3) 0.014(2) -0.030(2) -0.018(2)
C37 0.172(14) 0.088(10) 0.111(11) 0.013(9) 0.068(10) -0.004(10)
C38 0.35(3) 0.110(12) 0.185(17) 0.084(11) -0.210(19) -0.117(15)
C39 0.176(13) 0.037(6) 0.087(9) 0.014(6) -0.025(8) -0.024(7)
C40 0.037(4) 0.053(6) 0.035(4) 0.000(4) -0.008(3) -0.011(4)
C41 0.089(3) 0.071(3) 0.070(3) 0.014(2) -0.030(2) -0.018(2)
C42 0.093(8) 0.069(8) 0.184(14) -0.003(8) -0.092(9) -0.017(7)
C43 0.105(10) 0.222(18) 0.091(10) 0.021(11) -0.071(8) -0.048(11)
C44 0.041(6) 0.105(11) 0.222(17) -0.036(11) -0.053(8) 0.018(7)
C45 0.020(3) 0.044(5) 0.016(3) 0.001(3) 0.000(2) -0.011(3)
C46 0.044(4) 0.035(4) 0.023(4) -0.004(3) -0.008(3) -0.008(4)
C47 0.054(5) 0.045(5) 0.034(4) -0.011(4) -0.005(4) 0.000(4)
C48 0.058(5) 0.070(6) 0.031(4) -0.003(4) -0.018(4) -0.015(5)
C49 0.076(6) 0.044(5) 0.014(4) -0.002(3) -0.007(3) 0.000(4)
C50 0.026(4) 0.045(5) 0.036(4) 0.011(4) -0.015(3) -0.008(4)
C51 0.029(4) 0.047(5) 0.052(5) 0.006(4) -0.019(3) -0.005(4)
C52 0.047(6) 0.174(13) 0.051(6) 0.047(7) -0.012(4) -0.001(7)
C53 0.064(6) 0.078(8) 0.143(11) -0.041(8) -0.074(7) 0.032(6)
C54 0.057(6) 0.049(6) 0.120(9) -0.007(6) -0.066(6) 0.000(5)
C55 0.059(5) 0.031(5) 0.052(5) 0.001(4) -0.010(4) -0.006(4)
C56 0.089(3) 0.071(3) 0.070(3) 0.014(2) -0.030(2) -0.018(2)
C57 0.183(6) 0.134(5) 0.120(5) 0.001(4) -0.044(4) -0.053(4)
C58 0.183(6) 0.134(5) 0.120(5) 0.001(4) -0.044(4) -0.053(4)
C59 0.183(6) 0.134(5) 0.120(5) 0.001(4) -0.044(4) -0.053(4)
C60 0.074(7) 0.048(6) 0.077(7) 0.007(5) -0.036(5) -0.021(6)
C61 0.089(3) 0.071(3) 0.070(3) 0.014(2) -0.030(2) -0.018(2)
C62 0.183(6) 0.134(5) 0.120(5) 0.001(4) -0.044(4) -0.053(4)
C63 0.183(6) 0.134(5) 0.120(5) 0.001(4) -0.044(4) -0.053(4)
C64 0.183(6) 0.134(5) 0.120(5) 0.001(4) -0.044(4) -0.053(4)

loop_
_atom_type_symbol
_atom_type_description
_atom_type_scat_dispersion_real
_atom_type_scat_dispersion_imag
_atom_type_scat_source
C C 0.0033 0.0016 'International Tables Vol C Tables 4.2.6.8 and 6.1.1.4'
H H 0.0000 0.0000 'International Tables Vol C Tables 4.2.6.8 and 6.1.1.4'
Dy Dy -0.1892 4.4098 'International Tables Vol C Tables 4.2.6.8 and 6.1.1.4'
N N 0.0061 0.0033 'International Tables Vol C Tables 4.2.6.8 and 6.1.1.4'
O O 0.0106 0.0060 'International Tables Vol C Tables 4.2.6.8 and 6.1.1.4'
P P 0.1023 0.0942 'International Tables Vol C Tables 4.2.6.8 and 6.1.1.4'

loop_
_geom_angle_atom_site_label_1
_geom_angle_atom_site_label_2
_geom_angle_atom_site_label_3
_geom_angle
Dy2 Dy1 Dy6 60.040(10)
P1 Dy1 Dy2 106.32(4)
P1 Dy1 Dy6 63.42(4)
O1 Dy1 Dy2 145.49(18)
O1 Dy1 Dy6 151.97(18)
O1 Dy1 P1 104.19(17)
O1 Dy1 O1P1 134.4(2)
O1 Dy1 O3 124.2(2)
O1 Dy1 C5 98.9(3)
O1OH Dy1 Dy2 35.97(11)
O1OH Dy1 Dy6 35.84(10)
O1OH Dy1 P1 98.57(11)
O1OH Dy1 O1 150.0(2)
O1OH Dy1 O1P1 68.77(15)
O1OH Dy1 O2 123.1(2)
O1OH Dy1 O3 71.41(16)
O1OH Dy1 O3P1 128.47(16)
O1OH Dy1 C5 97.5(3)
O1P1 Dy1 Dy2 78.14(11)
O1P1 Dy1 Dy6 35.62(10)
O1P1 Dy1 P1 30.54(12)
O1P1 Dy1 O3 80.57(16)
O1P1 Dy1 C5 94.0(2)
O1P2 Dy1 Dy2 117.48(15)
O1P2 Dy1 Dy6 74.52(14)
O1P2 Dy1 P1 86.56(13)
O1P2 Dy1 O1 79.9(2)
O1P2 Dy1 O1OH 82.25(19)
O1P2 Dy1 O1P1 89.18(16)
O1P2 Dy1 O2 154.1(2)
O1P2 Dy1 O3 153.64(19)
O1P2 Dy1 O3P1 87.73(19)
O1P2 Dy1 O4 95.9(2)
O1P2 Dy1 C5 176.5(2)
O2 Dy1 Dy2 87.33(19)
O2 Dy1 Dy6 128.28(18)
O2 Dy1 P1 93.57(16)
O2 Dy1 O1 75.0(3)
O2 Dy1 O1P1 103.95(19)
O2 Dy1 O3 52.1(2)
O2 Dy1 O3P1 79.8(2)
O2 Dy1 C5 25.7(2)
O3 Dy1 Dy2 36.69(11)
O3 Dy1 Dy6 83.28(11)
O3 Dy1 P1 96.19(11)
O3 Dy1 C5 26.5(2)
O3P1 Dy1 Dy2 131.66(13)
O3P1 Dy1 Dy6 92.81(12)
O3P1 Dy1 P1 30.18(13)
O3P1 Dy1 O1 74.7(2)
O3P1 Dy1 O1P1 60.64(17)
O3P1 Dy1 O3 107.69(17)
O3P1 Dy1 C5 95.1(2)
O4 Dy1 Dy2 68.64(16)
O4 Dy1 Dy6 112.94(15)
O4 Dy1 P1 174.96(17)
O4 Dy1 O1 80.6(2)
O4 Dy1 O1OH 77.44(19)
O4 Dy1 O1P1 144.8(2)
O4 Dy1 O2 86.2(2)
O4 Dy1 O3 79.67(19)
O4 Dy1 O3P1 154.1(2)
O4 Dy1 C5 80.7(2)
C5 Dy1 Dy2 61.9(2)
C5 Dy1 Dy6 107.3(2)
C5 Dy1 P1 96.90(16)
Dy3 Dy2 Dy1 156.145(12)
P3 Dy2 Dy1 110.68(4)
P3 Dy2 Dy3 61.65(4)
O1OH Dy2 Dy1 35.20(11)
O1OH Dy2 Dy3 121.01(11)
O1OH Dy2 P3 96.84(12)
O1OH Dy2 O1P3 122.76(15)
O1OH Dy2 O3P3 69.73(16)
O1OH Dy2 O7 144.80(16)
O1OH Dy2 C15 158.8(2)
O1P3 Dy2 Dy1 139.86(10)
O1P3 Dy2 Dy3 38.62(11)
O1P3 Dy2 P3 29.48(11)
O1P3 Dy2 O7 65.18(18)
O1P3 Dy2 C15 74.8(3)
O1P4 Dy2 Dy1 116.13(13)
O1P4 Dy2 Dy3 43.00(14)
O1P4 Dy2 P3 82.35(13)
O1P4 Dy2 O1OH 82.71(17)
O1P4 Dy2 O1P3 74.47(18)
O1P4 Dy2 O3 158.09(19)
O1P4 Dy2 O3P3 90.51(15)
O1P4 Dy2 O6 118.0(2)
O1P4 Dy2 O7 65.91(17)
O1P4 Dy2 C15 92.1(2)
O3 Dy2 Dy1 41.96(13)
O3 Dy2 Dy3 157.64(14)
O3 Dy2 P3 104.25(13)
O3 Dy2 O1OH 75.81(17)
O3 Dy2 O1P3 121.15(17)
O3 Dy2 O3P3 86.14(16)
O3 Dy2 O6 81.1(2)
O3 Dy2 O7 132.86(17)
O3 Dy2 C15 106.4(2)
O3P3 Dy2 Dy1 81.57(12)
O3P3 Dy2 Dy3 86.64(12)
O3P3 Dy2 P3 29.54(12)
O3P3 Dy2 O1P3 59.00(16)
O3P3 Dy2 O7 123.44(19)
O3P3 Dy2 C15 131.1(3)
O5 Dy2 Dy1 69.68(17)
O5 Dy2 Dy3 114.23(16)
O5 Dy2 P3 171.09(15)
O5 Dy2 O1OH 78.4(2)
O5 Dy2 O1P3 150.3(2)
O5 Dy2 O1P4 89.5(2)
O5 Dy2 O3 82.0(2)
O5 Dy2 O3P3 147.9(2)
O5 Dy2 O6 82.8(3)
O5 Dy2 O7 85.5(2)
O5 Dy2 C15 81.0(3)
O6 Dy2 Dy1 118.04(18)
O6 Dy2 Dy3 85.70(18)
O6 Dy2 P3 104.2(2)
O6 Dy2 O1OH 152.0(2)
O6 Dy2 O1P3 82.9(2)
O6 Dy2 O3P3 124.7(2)
O6 Dy2 O7 52.21(19)
O6 Dy2 C15 25.9(2)
O7 Dy2 Dy1 154.88(15)
O7 Dy2 Dy3 40.64(13)
O7 Dy2 P3 94.44(15)
O7 Dy2 C15 26.5(2)
C15 Dy2 Dy1 138.2(2)
C15 Dy2 Dy3 63.8(2)
C15 Dy2 P3 102.8(2)
Dy2 Dy3 Dy4 158.256(13)
P4 Dy3 Dy2 62.20(4)
P4 Dy3 Dy4 110.71(4)
O1P3 Dy3 Dy2 41.57(14)
O1P3 Dy3 Dy4 119.77(14)
O1P3 Dy3 P4 82.64(12)
O1P3 Dy3 O1P4 73.49(17)
O1P3 Dy3 O2OH 85.80(18)
O1P3 Dy3 O2P4 91.63(15)
O1P3 Dy3 O7 70.98(18)
O1P3 Dy3 O10 148.0(2)
O1P3 Dy3 O11 157.4(2)
O1P3 Dy3 C25 170.0(2)
O1P4 Dy3 Dy2 38.97(10)
O1P4 Dy3 Dy4 139.45(10)
O1P4 Dy3 P4 29.16(11)
O1P4 Dy3 C25 110.0(3)
O2OH Dy3 Dy2 122.39(11)
O2OH Dy3 Dy4 35.94(11)
O2OH Dy3 P4 96.83(12)
O2OH Dy3 O1P4 122.57(15)
O2OH Dy3 O2P4 69.83(17)
O2OH Dy3 O7 151.95(18)
O2OH Dy3 O11 72.26(19)
O2OH Dy3 C25 99.5(3)
O2P4 Dy3 Dy2 86.93(13)
O2P4 Dy3 Dy4 82.15(13)
O2P4 Dy3 P4 29.16(13)
O2P4 Dy3 O1P4 58.28(17)
O2P4 Dy3 O11 86.03(16)
O2P4 Dy3 C25 98.2(2)
O7 Dy3 Dy2 45.26(14)
O7 Dy3 Dy4 152.23(15)
O7 Dy3 P4 95.59(16)
O7 Dy3 O1P4 66.44(18)
O7 Dy3 O2P4 124.7(2)
O7 Dy3 O11 128.03(19)
O7 Dy3 C25 101.5(3)
O8 Dy3 Dy2 113.24(17)
O8 Dy3 Dy4 70.50(19)
O8 Dy3 P4 171.03(16)
O8 Dy3 O1P3 89.10(19)
O8 Dy3 O1P4 149.9(2)
O8 Dy3 O2OH 79.0(2)
O8 Dy3 O2P4 148.7(2)
O8 Dy3 O7 84.9(2)
O8 Dy3 O10 92.7(2)
O8 Dy3 O11 81.5(2)
O8 Dy3 C25 83.6(2)
O10 Dy3 Dy2 110.1(2)
O10 Dy3 Dy4 90.7(2)
O10 Dy3 P4 96.15(18)
O10 Dy3 O1P4 89.9(2)
O10 Dy3 O2OH 125.9(2)
O10 Dy3 O2P4 102.81(19)
O10 Dy3 O7 77.3(2)
O10 Dy3 O11 53.7(2)
O10 Dy3 C25 26.7(3)
O11 Dy3 Dy2 159.95(14)
O11 Dy3 Dy4 37.62(15)
O11 Dy3 P4 104.91(12)
O11 Dy3 O1P4 122.93(16)
O11 Dy3 C25 27.4(3)
C25 Dy3 Dy2 136.6(3)
C25 Dy3 Dy4 64.0(3)
C25 Dy3 P4 105.02(19)
Dy3 Dy4 Dy7 59.413(10)
P6 Dy4 Dy3 107.42(5)
P6 Dy4 Dy7 62.27(4)
O1P5 Dy4 Dy3 113.88(15)
O1P5 Dy4 Dy7 72.20(13)
O1P5 Dy4 P6 83.65(14)
O1P5 Dy4 O1P6 85.6(2)
O1P5 Dy4 O2OH 79.69(19)
O1P5 Dy4 O3P6 86.96(17)
O1P5 Dy4 O9 92.7(2)
O1P5 Dy4 O11 152.81(19)
O1P5 Dy4 O12 127.8(3)
O1P5 Dy4 O13 74.1(2)
O1P5 Dy4 C30 100.6(3)
O1P6 Dy4 Dy3 133.62(15)
O1P6 Dy4 Dy7 91.36(13)
O1P6 Dy4 P6 29.91(14)
O1P6 Dy4 O2OH 126.83(17)
O1P6 Dy4 O3P6 60.50(17)
O1P6 Dy4 O11 109.9(2)
O1P6 Dy4 O12 80.5(2)
O1P6 Dy4 O13 77.5(2)
O1P6 Dy4 C30 77.3(3)
O2OH Dy4 Dy3 34.98(13)
O2OH Dy4 Dy7 35.50(11)
O2OH Dy4 P6 97.37(11)
O2OH Dy4 O3P6 67.89(15)
O2OH Dy4 O11 73.14(17)
O2OH Dy4 O13 142.6(2)
O2OH Dy4 C30 155.6(3)
O3P6 Dy4 Dy3 78.17(12)
O3P6 Dy4 Dy7 34.87(10)
O3P6 Dy4 P6 30.70(12)
O3P6 Dy4 C30 136.5(2)
O9 Dy4 Dy3 68.07(19)
O9 Dy4 Dy7 110.37(16)
O9 Dy4 P6 172.48(16)
O9 Dy4 O1P6 156.6(2)
O9 Dy4 O2OH 75.48(19)
O9 Dy4 O3P6 142.8(2)
O9 Dy4 O11 81.7(2)
O9 Dy4 O12 82.2(2)
O9 Dy4 O13 79.5(3)
O9 Dy4 C30 80.1(3)
O11 Dy4 Dy3 39.48(12)
O11 Dy4 Dy7 84.82(12)
O11 Dy4 P6 98.62(13)
O11 Dy4 O3P6 82.00(17)
O11 Dy4 O13 130.0(2)
O11 Dy4 C30 104.5(3)
O12 Dy4 Dy3 111.9(2)
O12 Dy4 Dy7 157.1(2)
O12 Dy4 P6 105.23(18)
O12 Dy4 O2OH 145.6(2)
O12 Dy4 O3P6 126.2(2)
O12 Dy4 O11 78.0(2)
O12 Dy4 O13 53.8(3)
O12 Dy4 C30 27.2(3)
O13 Dy4 Dy3 146.67(17)
O13 Dy4 Dy7 145.18(17)
O13 Dy4 P6 105.60(18)
O13 Dy4 O3P6 135.1(2)
O13 Dy4 C30 26.6(3)
C30 Dy4 Dy3 133.2(3)
C30 Dy4 Dy7 167.1(3)
C30 Dy4 P6 107.0(2)
P2 Dy5 Dy6 61.53(4)
O2P1 Dy5 Dy6 75.14(11)
O2P1 Dy5 P2 85.18(12)
O2P1 Dy5 O2P2 85.96(17)
O2P1 Dy5 O3P2 87.52(15)
O2P1 Dy5 O14 79.32(17)
O2P1 Dy5 O15 92.71(18)
O2P1 Dy5 O16 156.85(19)
O2P1 Dy5 O17 148.96(17)
O2P1 Dy5 O18 75.65(16)
O2P1 Dy5 C35 86.6(2)
O2P1 Dy5 C40 174.7(2)
O2P2 Dy5 Dy6 90.62(12)
O2P2 Dy5 P2 29.84(13)
O2P2 Dy5 O3P2 60.28(17)
O2P2 Dy5 O14 77.69(18)
O2P2 Dy5 O16 82.25(19)
O2P2 Dy5 O17 112.31(18)
O2P2 Dy5 O18 128.98(16)
O2P2 Dy5 C35 104.6(2)
O2P2 Dy5 C40 99.2(2)
O3P2 Dy5 Dy6 33.29(11)
O3P2 Dy5 P2 30.48(12)
O3P2 Dy5 C35 164.1(2)
O3P2 Dy5 C40 94.01(19)
O14 Dy5 Dy6 152.58(12)
O14 Dy5 P2 106.82(13)
O14 Dy5 O3P2 136.74(17)
O14 Dy5 C35 27.4(2)
O14 Dy5 C40 102.8(2)
O15 Dy5 Dy6 135.70(14)
O15 Dy5 P2 161.35(15)
O15 Dy5 O2P2 131.58(19)
O15 Dy5 O3P2 168.13(18)
O15 Dy5 O14 54.69(18)
O15 Dy5 O16 80.55(19)
O15 Dy5 O17 92.86(19)
O15 Dy5 O18 96.97(17)
O15 Dy5 C35 27.3(2)
O15 Dy5 C40 84.8(2)
O16 Dy5 Dy6 124.64(14)
O16 Dy5 P2 94.16(14)
O16 Dy5 O3P2 103.58(17)
O16 Dy5 O14 78.74(19)
O16 Dy5 O17 54.05(19)
O16 Dy5 C35 77.3(2)
O16 Dy5 C40 27.0(2)
O17 Dy5 Dy6 79.63(12)
O17 Dy5 P2 98.48(13)
O17 Dy5 O3P2 81.04(16)
O17 Dy5 O14 127.72(17)
O17 Dy5 C35 111.1(2)
O17 Dy5 C40 27.1(2)
O18 Dy5 Dy6 38.92(10)
O18 Dy5 P2 100.43(11)
O18 Dy5 O3P2 71.58(14)
O18 Dy5 O14 140.97(16)
O18 Dy5 O16 126.96(18)
O18 Dy5 O17 73.38(16)
O18 Dy5 C35 120.9(2)
O18 Dy5 C40 100.0(2)
C35 Dy5 Dy6 155.39(16)
C35 Dy5 P2 134.11(19)
C35 Dy5 C40 93.2(2)
C40 Dy5 Dy6 103.49(18)
C40 Dy5 P2 98.70(16)
Dy1 Dy6 Dy5 84.442(11)
Dy2 Dy6 Dy1 59.568(10)
Dy2 Dy6 Dy5 143.847(13)
O1H2 Dy6 Dy1 143.05(14)
O1H2 Dy6 Dy2 137.04(12)
O1H2 Dy6 Dy5 74.31(13)
O1H2 Dy6 O18 71.08(15)
O1H2 Dy6 O19 73.82(17)
O1H2 Dy6 C45 68.89(17)
O1OH Dy6 Dy1 34.72(11)
O1OH Dy6 Dy2 36.11(12)
O1OH Dy6 Dy5 113.13(12)
O1OH Dy6 O1H2 131.98(15)
O1OH Dy6 O18 142.15(16)
O1OH Dy6 O19 149.36(15)
O1OH Dy6 C45 158.21(16)
O1P1 Dy6 Dy1 36.77(10)
O1P1 Dy6 Dy2 78.42(11)
O1P1 Dy6 Dy5 69.64(11)
O1P1 Dy6 O1H2 143.72(17)
O1P1 Dy6 O1OH 68.80(15)
O1P1 Dy6 O18 77.30(14)
O1P1 Dy6 O19 100.35(16)
O1P1 Dy6 C45 90.22(17)
O3P2 Dy6 Dy1 69.76(12)
O3P2 Dy6 Dy2 121.40(11)
O3P2 Dy6 Dy5 36.30(10)
O3P2 Dy6 O1H2 75.36(18)
O3P2 Dy6 O1OH 85.31(16)
O3P2 Dy6 O1P1 78.07(16)
O3P2 Dy6 O3P3 151.87(17)
O3P2 Dy6 O18 71.36(15)
O3P2 Dy6 O19 121.51(15)
O3P2 Dy6 C45 96.39(18)
O3P3 Dy6 Dy1 82.12(12)
O3P3 Dy6 Dy2 36.77(11)
O3P3 Dy6 Dy5 142.91(10)
O3P3 Dy6 O1H2 132.06(18)
O3P3 Dy6 O1OH 71.20(16)
O3P3 Dy6 O1P1 79.11(16)
O3P3 Dy6 O18 118.93(14)
O3P3 Dy6 O19 78.72(16)
O3P3 Dy6 C45 99.93(17)
O3P4 Dy6 Dy1 108.75(12)
O3P4 Dy6 Dy2 68.34(11)
O3P4 Dy6 Dy5 133.52(11)
O3P4 Dy6 O1H2 69.03(16)
O3P4 Dy6 O1OH 74.76(16)
O3P4 Dy6 O1P1 143.01(15)
O3P4 Dy6 O3P2 105.44(16)
O3P4 Dy6 O3P3 83.56(15)
O3P4 Dy6 O18 139.32(15)
O3P4 Dy6 O19 107.98(17)
O3P4 Dy6 C45 125.04(19)
O18 Dy6 Dy1 107.72(11)
O18 Dy6 Dy2 149.11(9)
O18 Dy6 Dy5 35.70(11)
O18 Dy6 C45 26.37(17)
O19 Dy6 Dy1 135.98(11)
O19 Dy6 Dy2 115.11(11)
O19 Dy6 Dy5 87.55(11)
O19 Dy6 O18 52.04(15)
O19 Dy6 C45 25.75(18)
C45 Dy6 Dy1 126.14(14)
C45 Dy6 Dy2 136.38(13)
C45 Dy6 Dy5 61.80(15)
Dy3 Dy7 Dy4 59.352(11)
Dy3 Dy7 Dy8 145.022(13)
Dy8 Dy7 Dy4 85.671(12)
O2H2 Dy7 Dy3 135.02(12)
O2H2 Dy7 Dy4 144.74(13)
O2H2 Dy7 Dy8 74.06(12)
O2H2 Dy7 O2OH 131.93(16)
O2H2 Dy7 O20 73.35(17)
O2H2 Dy7 O21 70.19(16)
O2H2 Dy7 C50 68.36(18)
O2OH Dy7 Dy3 35.12(14)
O2OH Dy7 Dy4 35.09(12)
O2OH Dy7 Dy8 113.81(14)
O2OH Dy7 O20 149.41(18)
O2OH Dy7 O21 143.68(17)
O2OH Dy7 C50 158.99(17)
O2P3 Dy7 Dy3 66.57(11)
O2P3 Dy7 Dy4 108.07(11)
O2P3 Dy7 Dy8 132.01(12)
O2P3 Dy7 O2H2 68.84(16)
O2P3 Dy7 O2OH 73.62(16)
O2P3 Dy7 O3P6 143.29(16)
O2P3 Dy7 O20 109.14(17)
O2P3 Dy7 O21 138.48(15)
O2P3 Dy7 C50 125.50(19)
O2P4 Dy7 Dy3 37.00(11)
O2P4 Dy7 Dy4 81.82(12)
O2P4 Dy7 Dy8 146.06(11)
O2P4 Dy7 O2H2 130.06(18)
O2P4 Dy7 O2OH 70.40(17)
O2P4 Dy7 O2P3 81.93(16)
O2P4 Dy7 O3P6 79.92(18)
O2P4 Dy7 O20 79.72(17)
O2P4 Dy7 O21 121.18(16)
O2P4 Dy7 C50 101.5(2)
O3P5 Dy7 Dy3 120.39(12)
O3P5 Dy7 Dy4 71.58(12)
O3P5 Dy7 Dy8 37.29(12)
O3P5 Dy7 O2H2 74.92(17)
O3P5 Dy7 O2OH 85.32(18)
O3P5 Dy7 O2P3 102.55(17)
O3P5 Dy7 O2P4 153.15(17)
O3P5 Dy7 O3P6 81.24(18)
O3P5 Dy7 O20 122.09(17)
O3P5 Dy7 O21 72.68(17)
O3P5 Dy7 C50 97.3(2)
O3P6 Dy7 Dy3 79.91(13)
O3P6 Dy7 Dy4 37.80(11)
O3P6 Dy7 Dy8 71.05(13)
O3P6 Dy7 O2H2 144.52(18)
O3P6 Dy7 O2OH 70.30(16)
O3P6 Dy7 O20 98.66(17)
O3P6 Dy7 O21 77.89(16)
O3P6 Dy7 C50 89.42(18)
O20 Dy7 Dy3 116.41(13)
O20 Dy7 Dy4 135.27(12)
O20 Dy7 Dy8 87.49(13)
O20 Dy7 O21 51.40(17)
O20 Dy7 C50 25.6(2)
O21 Dy7 Dy3 151.97(11)
O21 Dy7 Dy4 109.05(11)
O21 Dy7 Dy8 36.23(12)
O21 Dy7 C50 25.91(19)
C50 Dy7 Dy3 138.20(16)
C50 Dy7 Dy4 126.35(15)
C50 Dy7 Dy8 61.93(18)
P5 Dy8 Dy7 61.51(5)
O2P5 Dy8 Dy7 90.58(15)
O2P5 Dy8 P5 29.85(15)
O2P5 Dy8 O3P5 60.57(19)
O2P5 Dy8 O21 129.92(19)
O2P5 Dy8 O22 110.17(19)
O2P5 Dy8 O23 82.8(2)
O2P5 Dy8 O25 82.5(2)
O2P5 Dy8 C55 98.3(2)
O2P5 Dy8 C60 110.1(3)
O2P6 Dy8 Dy7 74.72(14)
O2P6 Dy8 P5 83.28(13)
O2P6 Dy8 O2P5 83.89(19)
O2P6 Dy8 O3P5 87.17(17)
O2P6 Dy8 O21 76.67(18)
O2P6 Dy8 O22 149.9(2)
O2P6 Dy8 O23 156.4(2)
O2P6 Dy8 O24 94.2(2)
O2P6 Dy8 O25 80.3(2)
O2P6 Dy8 C55 176.5(2)
O2P6 Dy8 C60 86.4(2)
O3P5 Dy8 Dy7 33.52(12)
O3P5 Dy8 P5 30.79(12)
O3P5 Dy8 C55 91.5(2)
O3P5 Dy8 C60 169.2(2)
O21 Dy8 Dy7 39.95(11)
O21 Dy8 P5 101.44(12)
O21 Dy8 O3P5 72.65(17)
O21 Dy8 O22 74.03(18)
O21 Dy8 O23 126.55(18)
O21 Dy8 O25 136.7(2)
O21 Dy8 C55 99.8(2)
O21 Dy8 C60 114.1(3)
O22 Dy8 Dy7 78.61(13)
O22 Dy8 P5 96.05(14)
O22 Dy8 O3P5 77.95(17)
O22 Dy8 C55 26.6(2)
O22 Dy8 C60 111.6(2)
O23 Dy8 Dy7 124.73(14)
O23 Dy8 P5 94.54(16)
O23 Dy8 O3P5 102.95(19)
O23 Dy8 O22 53.61(18)
O23 Dy8 C55 27.1(2)
O23 Dy8 C60 80.0(3)
O24 Dy8 Dy7 130.12(17)
O24 Dy8 P5 167.02(16)
O24 Dy8 O2P5 137.3(2)
O24 Dy8 O3P5 162.1(2)
O24 Dy8 O21 90.3(2)
O24 Dy8 O22 92.5(2)
O24 Dy8 O23 82.7(2)
O24 Dy8 O25 55.4(2)
O24 Dy8 C55 86.1(2)
O24 Dy8 C60 27.6(2)
O25 Dy8 Dy7 154.68(16)
O25 Dy8 P5 111.68(15)
O25 Dy8 O3P5 142.09(19)
O25 Dy8 O22 126.6(2)
O25 Dy8 O23 78.7(2)
O25 Dy8 C55 102.6(2)
O25 Dy8 C60 27.8(2)
C55 Dy8 Dy7 102.44(19)
C55 Dy8 P5 97.24(18)
C60 Dy8 Dy7 150.5(2)
C60 Dy8 P5 139.4(2)
C60 Dy8 C55 95.4(3)
O1P1 P1 Dy1 53.15(18)
O1P1 P1 C1P1 107.7(3)
O2P1 P1 Dy1 125.4(2)
O2P1 P1 O1P1 113.4(3)
O2P1 P1 O3P1 112.0(3)
O2P1 P1 C1P1 108.4(3)
O3P1 P1 Dy1 51.49(19)
O3P1 P1 O1P1 104.5(3)
O3P1 P1 C1P1 110.8(3)
C1P1 P1 Dy1 126.2(2)
O1P2 P2 Dy5 127.1(2)
O1P2 P2 O2P2 113.6(3)
O1P2 P2 O3P2 112.2(3)
O1P2 P2 C1P2 108.6(3)
O2P2 P2 Dy5 50.0(2)
O2P2 P2 O3P2 104.3(3)
O2P2 P2 C1P2 110.0(3)
O3P2 P2 Dy5 54.35(17)
O3P2 P2 C1P2 108.0(4)
C1P2 P2 Dy5 124.3(3)
O1P3 P3 Dy2 51.5(2)
O1P3 P3 O3P3 102.3(3)
O1P3 P3 C1P3 106.9(3)
O2P3 P3 Dy2 131.4(2)
O2P3 P3 O1P3 113.3(3)
O2P3 P3 O3P3 113.6(3)
O2P3 P3 C1P3 110.5(3)
O3P3 P3 Dy2 50.87(17)
O3P3 P3 C1P3 109.8(3)
C1P3 P3 Dy2 118.0(3)
O1P4 P4 Dy3 52.8(2)
O1P4 P4 O2P4 102.9(3)
O1P4 P4 C1P4 108.2(3)
O2P4 P4 Dy3 50.15(17)
O2P4 P4 C1P4 109.4(3)
O3P4 P4 Dy3 131.10(19)
O3P4 P4 O1P4 112.6(3)
O3P4 P4 O2P4 113.2(3)
O3P4 P4 C1P4 110.3(3)
C1P4 P4 Dy3 118.6(3)
O1P5 P5 Dy8 126.0(2)
O1P5 P5 O2P5 113.8(3)
O1P5 P5 O3P5 111.9(3)
O1P5 P5 C1P5 108.0(4)
O2P5 P5 Dy8 49.4(2)
O2P5 P5 O3P5 104.5(3)
O2P5 P5 C1P5 109.7(4)
O3P5 P5 Dy8 55.3(2)
O3P5 P5 C1P5 108.8(4)
C1P5 P5 Dy8 125.9(3)
O1P6 P6 Dy4 48.9(2)
O1P6 P6 O3P6 104.8(3)
O1P6 P6 C1P6 108.2(4)
O2P6 P6 Dy4 125.3(2)
O2P6 P6 O1P6 112.8(4)
O2P6 P6 O3P6 113.2(3)
O2P6 P6 C1P6 108.9(4)
O3P6 P6 Dy4 56.13(18)
O3P6 P6 C1P6 108.7(4)
C1P6 P6 Dy4 125.6(3)
C1 O1 Dy1 133.4(7)
Dy1 O1OH Dy2 108.83(17)
Dy1 O1OH Dy6 109.44(17)
Dy2 O1OH Dy6 107.4(2)
Dy6 O1P1 Dy1 107.62(16)
P1 O1P1 Dy1 96.3(2)
P1 O1P1 Dy6 140.8(3)
P2 O1P2 Dy1 136.4(3)
Dy3 O1P3 Dy2 99.81(18)
P3 O1P3 Dy2 99.0(3)
P3 O1P3 Dy3 128.6(3)
Dy2 O1P4 Dy3 98.03(17)
P4 O1P4 Dy2 131.4(3)
P4 O1P4 Dy3 98.0(3)
P5 O1P5 Dy4 139.5(3)
P6 O1P6 Dy4 101.1(3)
C5 O2 Dy1 99.5(5)
Dy3 O2OH Dy4 109.08(18)
Dy3 O2OH Dy7 108.4(2)
Dy4 O2OH Dy7 109.41(19)
P1 O2P1 Dy5 137.5(3)
P2 O2P2 Dy5 100.2(3)
P3 O2P3 Dy7 148.8(3)
Dy7 O2P4 Dy3 107.97(19)
P4 O2P4 Dy3 100.7(2)
P4 O2P4 Dy7 132.8(3)
P5 O2P5 Dy8 100.7(3)
P6 O2P6 Dy8 139.0(3)
Dy2 O3 Dy1 101.35(17)
C5 O3 Dy1 87.4(6)
C5 O3 Dy2 156.3(5)
P1 O3P1 Dy1 98.3(3)
Dy6 O3P2 Dy5 110.41(17)
P2 O3P2 Dy5 95.2(2)
P2 O3P2 Dy6 141.7(3)
Dy6 O3P3 Dy2 108.35(18)
P3 O3P3 Dy2 99.6(2)
P3 O3P3 Dy6 132.5(3)
P4 O3P4 Dy6 147.2(3)
Dy7 O3P5 Dy8 109.19(19)
P5 O3P5 Dy7 140.8(3)
P5 O3P5 Dy8 93.9(3)
Dy7 O3P6 Dy4 107.33(17)
P6 O3P6 Dy4 93.2(2)
P6 O3P6 Dy7 140.1(3)
C10 O4 Dy1 137.7(6)
C10 O5 Dy2 139.1(5)
C15 O6 Dy2 98.8(5)
Dy3 O7 Dy2 94.11(17)
C15 O7 Dy2 87.3(5)
C15 O7 Dy3 144.8(7)
C20 O8 Dy3 135.3(6)
C20 O9 Dy4 138.9(7)
C25 O10 Dy3 97.4(6)
Dy4 O11 Dy3 102.91(19)
C25 O11 Dy3 87.9(6)
C25 O11 Dy4 158.6(6)
C30 O12 Dy4 95.7(6)
C30 O13 Dy4 91.3(7)
C35 O14 Dy5 90.5(5)
C35 O15 Dy5 94.9(4)
C40 O16 Dy5 93.3(5)
C40 O17 Dy5 91.8(5)
Dy5 O18 Dy6 105.38(16)
C45 O18 Dy5 160.4(4)
C45 O18 Dy6 91.4(3)
C45 O19 Dy6 97.6(4)
C50 O20 Dy7 97.9(5)
Dy8 O21 Dy7 103.82(18)
C50 O21 Dy7 91.9(4)
C50 O21 Dy8 161.9(5)
C55 O22 Dy8 93.2(5)
C55 O23 Dy8 92.8(5)
C60 O24 Dy8 93.2(5)
C60 O25 Dy8 90.1(5)
O1 C1 C2 111.2(11)
C2N1 C1N1 N1 104.4(15)
C2N1 C1N1 C3N1 119.4(16)
C3N1 C1N1 N1 97.6(16)
N2 C1N2 C3N2 102.1(13)
C2N2 C1N2 N2 101.2(14)
C2N2 C1N2 C3N2 113.6(17)
C2P1 C1P1 P1 109.6(5)
C2P1 C1P1 C4P1 110.6(6)
C3P1 C1P1 P1 108.9(5)
C3P1 C1P1 C2P1 110.1(7)
C3P1 C1P1 C4P1 109.6(7)
C4P1 C1P1 P1 108.0(6)
C2P2 C1P2 P2 108.2(6)
C2P2 C1P2 C3P2 109.2(8)
C2P2 C1P2 C4P2 110.0(7)
C3P2 C1P2 P2 109.6(5)
C3P2 C1P2 C4P2 111.5(8)
C4P2 C1P2 P2 108.2(6)
C2P3 C1P3 P3 108.2(5)
C2P3 C1P3 C4P3 108.2(7)
C3P3 C1P3 P3 110.4(5)
C3P3 C1P3 C2P3 111.3(7)
C3P3 C1P3 C4P3 109.8(7)
C4P3 C1P3 P3 108.9(6)
C2P4 C1P4 P4 109.6(6)
C2P4 C1P4 C3P4 108.9(7)
C2P4 C1P4 C4P4 108.3(7)
C3P4 C1P4 P4 108.5(5)
C3P4 C1P4 C4P4 112.5(8)
C4P4 C1P4 P4 109.0(5)
C2P5 C1P5 P5 109.6(7)
C2P5 C1P5 C3P5 109.6(9)
C2P5 C1P5 C4P5 109.9(8)
C3P5 C1P5 P5 109.8(6)
C4P5 C1P5 P5 108.9(7)
C4P5 C1P5 C3P5 108.9(8)
C2P6 C1P6 P6 109.1(6)
C2P6 C1P6 C3P6 110.2(8)
C2P6 C1P6 C4P6 110.7(9)
C3P6 C1P6 P6 107.8(7)
C4P6 C1P6 P6 109.6(6)
C4P6 C1P6 C3P6 109.5(8)
C1 C2 C3 106.0(13)
C4 C2 C1 112.1(15)
C4 C2 C3 103.7(14)
O2 C5 Dy1 54.8(5)
O2 C5 O3 120.6(8)
O2 C5 C6 118.0(9)
O3 C5 Dy1 66.1(5)
O3 C5 C6 121.3(10)
C6 C5 Dy1 168.6(8)
C5 C6 C9 108.6(9)
C7 C6 C5 108.0(8)
C7 C6 C8 110.5(10)
C7 C6 C9 109.1(9)
C8 C6 C5 111.1(9)
C8 C6 C9 109.4(9)
O4 C10 C11 117.3(10)
O5 C10 O4 124.1(8)
O5 C10 C11 118.6(9)
C10 C11 C14 111.1(10)
C12 C11 C10 109.0(11)
C12 C11 C14 108.1(13)
C13 C11 C10 109.0(10)
C13 C11 C12 115.3(13)
C13 C11 C14 104.3(13)
O6 C15 Dy2 55.3(4)
O6 C15 O7 120.7(8)
O6 C15 C16 118.8(8)
O7 C15 Dy2 66.2(5)
O7 C15 C16 120.2(9)
C16 C15 Dy2 165.0(9)
C17 C16 C15 110.2(9)
C17 C16 C19 114.3(10)
C18 C16 C15 104.9(10)
C18 C16 C17 109.9(11)
C18 C16 C19 106.9(10)
C19 C16 C15 110.1(9)
O8 C20 O9 126.7(9)
O8 C20 C21 125.1(12)
O9 C20 C21 108.0(13)
C20 C21 C24 101.1(16)
C22 C21 C20 112.1(12)
C22 C21 C23 117(2)
C22 C21 C24 115.9(15)
C23 C21 C20 107.3(11)
C23 C21 C24 102.0(13)
O10 C25 Dy3 55.9(5)
O10 C25 O11 119.3(8)
O10 C25 C26 117.7(10)
O11 C25 Dy3 64.7(4)
O11 C25 C26 122.9(11)
C26 C25 Dy3 164.6(6)
C25 C26 C27 105.3(9)
C28 C26 C25 111.4(11)
C28 C26 C27 106.8(11)
C28 C26 C29 111.6(11)
C29 C26 C25 111.7(9)
C29 C26 C27 109.7(11)
O12 C30 Dy4 57.1(4)
O12 C30 C31 118.9(10)
O13 C30 Dy4 62.1(5)
O13 C30 O12 119.2(8)
O13 C30 C31 121.9(12)
C31 C30 Dy4 175.9(9)
C30 C31 C34 104.1(9)
C32 C31 C30 112.3(11)
C32 C31 C34 92.3(12)
C33 C31 C30 116.3(10)
C33 C31 C32 123.1(11)
C33 C31 C34 102.6(12)
O14 C35 Dy5 62.1(4)
O14 C35 C36 121.1(9)
O15 C35 Dy5 57.8(4)
O15 C35 O14 119.8(7)
O15 C35 C36 119.1(8)
C36 C35 Dy5 173.6(6)
C35 C36 C37 104.7(9)
C38 C36 C35 108.5(9)
C38 C36 C37 113.5(13)
C38 C36 C39 111.1(11)
C39 C36 C35 112.5(9)
C39 C36 C37 106.4(10)
O16 C40 Dy5 59.6(4)
O16 C40 O17 120.4(7)
O16 C40 C41 118.4(8)
O17 C40 Dy5 61.1(4)
O17 C40 C41 121.0(8)
C41 C40 Dy5 170.3(6)
C40 C41 C43 104.3(8)
C40 C41 C44 107.4(9)
C42 C41 C40 110.7(8)
C42 C41 C43 113.7(12)
C42 C41 C44 109.4(10)
C43 C41 C44 111.1(10)
O18 C45 Dy6 62.2(3)
O18 C45 C46 120.4(6)
O19 C45 Dy6 56.6(3)
O19 C45 O18 118.6(6)
O19 C45 C46 120.9(7)
C46 C45 Dy6 171.3(4)
C45 C46 C48 106.8(6)
C45 C46 C49 110.9(6)
C47 C46 C45 109.4(6)
C47 C46 C48 109.9(6)
C47 C46 C49 110.7(6)
C49 C46 C48 109.0(6)
O20 C50 Dy7 56.5(3)
O20 C50 O21 118.5(6)
O20 C50 C51 119.6(8)
O21 C50 Dy7 62.2(3)
O21 C50 C51 121.9(7)
C51 C50 Dy7 171.6(5)
C50 C51 C53 110.1(7)
C50 C51 C54 111.5(7)
C52 C51 C50 106.8(6)
C52 C51 C53 110.9(8)
C52 C51 C54 111.2(8)
C54 C51 C53 106.5(7)
O22 C55 Dy8 60.2(4)
O22 C55 O23 120.1(8)
O22 C55 C56 120.4(8)
O23 C55 Dy8 60.1(4)
O23 C55 C56 119.5(9)
C56 C55 Dy8 174.9(7)
C55 C56 C57 109.5(10)
C55 C56 C58 114.3(10)
C58 C56 C57 107.3(11)
C59 C56 C55 108.0(10)
C59 C56 C57 107.3(11)
C59 C56 C58 110.2(12)
O24 C60 Dy8 59.2(4)
O24 C60 O25 121.3(8)
O24 C60 C61 119.3(9)
O25 C60 Dy8 62.2(5)
O25 C60 C61 119.3(9)
C61 C60 Dy8 178.4(8)
C60 C61 C62 108.7(9)
C63 C61 C60 113.2(10)
C63 C61 C62 106.3(12)
C63 C61 C64 114.5(12)
C64 C61 C60 109.3(11)
C64 C61 C62 104.3(11)

loop_
_geom_bond_atom_site_label_1
_geom_bond_atom_site_label_2
_geom_bond_distance
Dy1 Dy2 3.8408(6)
Dy1 Dy6 3.8728(5)
Dy1 P1 3.0212(18)
Dy1 O1 2.400(7)
Dy1 O1OH 2.339(5)
Dy1 O1P1 2.432(4)
Dy1 O1P2 2.251(5)
Dy1 O2 2.370(6)
Dy1 O3 2.619(6)
Dy1 O3P1 2.389(5)
Dy1 O4 2.315(5)
Dy1 C5 2.861(9)
Dy2 Dy3 3.6425(6)
Dy2 P3 3.094(2)
Dy2 O1OH 2.383(5)
Dy2 O1P3 2.453(6)
Dy2 O1P4 2.313(4)
Dy2 O3 2.341(5)
Dy2 O3P3 2.434(4)
Dy2 O5 2.266(7)
Dy2 O6 2.356(6)
Dy2 O7 2.594(6)
Dy2 C15 2.833(9)
Dy3 Dy4 3.8464(7)
Dy3 P4 3.117(2)
Dy3 O1P3 2.307(5)
Dy3 O1P4 2.509(6)
Dy3 O2OH 2.333(6)
Dy3 O2P4 2.435(4)
Dy3 O7 2.378(6)
Dy3 O8 2.293(7)
Dy3 O10 2.315(6)
Dy3 O11 2.509(5)
Dy3 C25 2.772(9)
Dy4 Dy7 3.9192(5)
Dy4 P6 3.026(2)
Dy4 O1P5 2.288(6)
Dy4 O1P6 2.326(6)
Dy4 O2OH 2.389(5)
Dy4 O3P6 2.516(5)
Dy4 O9 2.295(6)
Dy4 O11 2.408(7)
Dy4 O12 2.365(6)
Dy4 O13 2.479(7)
Dy4 C30 2.803(9)
Dy5 Dy6 3.9155(5)
Dy5 P2 3.0312(19)
Dy5 O2P1 2.261(4)
Dy5 O2P2 2.359(5)
Dy5 O3P2 2.473(4)
Dy5 O14 2.426(5)
Dy5 O15 2.332(5)
Dy5 O16 2.382(5)
Dy5 O17 2.413(5)
Dy5 O18 2.370(5)
Dy5 C35 2.745(8)
Dy5 C40 2.756(8)
Dy6 O1H2 2.413(5)
Dy6 O1OH 2.405(4)
Dy6 O1P1 2.366(5)
Dy6 O3P2 2.293(5)
Dy6 O3P3 2.325(4)
Dy6 O3P4 2.285(4)
Dy6 O18 2.551(4)
Dy6 O19 2.428(5)
Dy6 C45 2.882(6)
Dy7 Dy8 3.8931(6)
Dy7 O2H2 2.408(4)
Dy7 O2OH 2.413(4)
Dy7 O2P3 2.326(4)
Dy7 O2P4 2.322(5)
Dy7 O3P5 2.277(5)
Dy7 O3P6 2.347(5)
Dy7 O20 2.449(5)
Dy7 O21 2.574(5)
Dy7 C50 2.909(7)
Dy8 P5 3.031(2)
Dy8 O2P5 2.342(5)
Dy8 O2P6 2.247(5)
Dy8 O3P5 2.497(5)
Dy8 O21 2.369(6)
Dy8 O22 2.427(5)
Dy8 O23 2.424(6)
Dy8 O24 2.335(6)
Dy8 O25 2.401(6)
Dy8 C55 2.792(8)
Dy8 C60 2.714(9)
P1 O1P1 1.545(5)
P1 O2P1 1.504(5)
P1 O3P1 1.535(5)
P1 C1P1 1.826(7)
P2 O1P2 1.510(5)
P2 O2P2 1.532(5)
P2 O3P2 1.544(5)
P2 C1P2 1.816(8)
P3 O1P3 1.541(5)
P3 O2P3 1.496(5)
P3 O3P3 1.547(5)
P3 C1P3 1.825(7)
P4 O1P4 1.533(5)
P4 O2P4 1.546(6)
P4 O3P4 1.514(5)
P4 C1P4 1.821(7)
P5 O1P5 1.509(6)
P5 O2P5 1.535(6)
P5 O3P5 1.555(5)
P5 C1P5 1.804(8)
P6 O1P6 1.538(6)
P6 O2P6 1.516(6)
P6 O3P6 1.547(5)
P6 C1P6 1.820(8)
O1 C1 1.388(12)
O2 C5 1.259(12)
O3 C5 1.276(10)
O4 C10 1.271(10)
O5 C10 1.233(11)
O6 C15 1.253(11)
O7 C15 1.266(10)
O8 C20 1.230(14)
O9 C20 1.260(13)
O10 C25 1.255(12)
O11 C25 1.275(12)
O12 C30 1.289(14)
O13 C30 1.255(13)
O14 C35 1.264(9)
O15 C35 1.264(10)
O16 C40 1.255(10)
O17 C40 1.257(9)
O18 C45 1.281(8)
O19 C45 1.264(8)
O20 C50 1.267(9)
O21 C50 1.272(9)
O22 C55 1.251(10)
O23 C55 1.274(9)
O24 C60 1.260(11)
O25 C60 1.264(11)
N1 C1N1 1.67(2)
N2 C1N2 1.499(13)
C1 C2 1.530(14)
C1N1 C2N1 1.472(15)
C1N1 C3N1 1.475(15)
C1N2 C2N2 1.488(15)
C1N2 C3N2 1.544(15)
C1P1 C2P1 1.539(10)
C1P1 C3P1 1.499(11)
C1P1 C4P1 1.549(10)
C1P2 C2P2 1.515(12)
C1P2 C3P2 1.542(12)
C1P2 C4P2 1.545(12)
C1P3 C2P3 1.534(11)
C1P3 C3P3 1.521(11)
C1P3 C4P3 1.556(11)
C1P4 C2P4 1.528(11)
C1P4 C3P4 1.537(11)
C1P4 C4P4 1.537(12)
C1P5 C2P5 1.503(12)
C1P5 C3P5 1.525(12)
C1P5 C4P5 1.511(13)
C1P6 C2P6 1.537(12)
C1P6 C3P6 1.552(13)
C1P6 C4P6 1.541(12)
C2 C3 1.536(12)
C2 C4 1.471(14)
C5 C6 1.527(12)
C6 C7 1.497(13)
C6 C8 1.518(15)
C6 C9 1.562(13)
C10 C11 1.510(14)
C11 C12 1.475(18)
C11 C13 1.47(2)
C11 C14 1.55(2)
C15 C16 1.527(13)
C16 C17 1.503(15)
C16 C18 1.487(16)
C16 C19 1.508(14)
C20 C21 1.631(17)
C21 C22 1.36(2)
C21 C23 1.54(2)
C21 C24 1.67(3)
C25 C26 1.531(13)
C26 C27 1.537(17)
C26 C28 1.499(17)
C26 C29 1.508(14)
C30 C31 1.527(8)
C31 C32 1.472(14)
C31 C33 1.469(10)
C31 C34 1.576(14)
C35 C36 1.526(12)
C36 C37 1.527(15)
C36 C38 1.461(15)
C36 C39 1.516(14)
C40 C41 1.531(12)
C41 C42 1.509(14)
C41 C43 1.541(15)
C41 C44 1.561(15)
C45 C46 1.529(9)
C46 C47 1.526(10)
C46 C48 1.545(10)
C46 C49 1.532(10)
C50 C51 1.520(9)
C51 C52 1.493(11)
C51 C53 1.549(13)
C51 C54 1.530(11)
C55 C56 1.510(12)
C56 C57 1.563(16)
C56 C58 1.522(17)
C56 C59 1.429(17)
C60 C61 1.536(13)
C61 C62 1.538(16)
C61 C63 1.458(17)
C61 C64 1.461(17)
